data_2100609
loop_
_publ_author_name
'K. M. Sparta'
'R. M\"uller'
'M. Merz'
'G. Roth'
'P. Adelmann'
'T. Wolf'

_publ_section_title
;
Modulated corrugations in the crystal structure
of the superconductor CaAlSi
;
_journal_coeditor_code CK5016
_journal_issue 1
_journal_name_full 'Acta Crystallographica, Section B'
_journal_page_first 710
_journal_page_last 718
_journal_paper_doi 10.1107/S0108768106025900
_journal_volume 62
_journal_year 2006
_chemical_formula_moiety 'Al Si Ca'
_chemical_formula_sum 'Al Ca Si'
_chemical_formula_weight 95.15
_chemical_melting_point 0
_space_group_IT_number 187
_space_group_name_Hall 'P -6 2'
_space_group_name_H-M_alt 'P -6 m 2'
_symmetry_cell_setting hexagonal
_symmetry_space_group_name_Hall 'P -6 2'
_symmetry_space_group_name_H-M 'P -6 m 2'
_audit_creation_method 'WinGX routine CIF_UPDATE'
_cell_angle_alpha 90
_cell_angle_beta 90
_cell_angle_gamma 120
_cell_formula_units_Z 6
_cell_length_a 4.17720(4)
_cell_length_b 4.17720(4)
_cell_length_c 26.3246(4)
_cell_measurement_reflns_used 23
_cell_measurement_temperature 298
_cell_measurement_theta_max 47.21
_cell_measurement_theta_min 10.11
_cell_volume 397.800(8)
_computing_cell_refinement 'FullProf Suite (Rodriguez-Carvajal)'
_computing_data_collection 'X-AREA (Stoe, 2002)'
_computing_data_reduction 'X-RED (Stoe, 1996)'
_computing_molecular_graphics 'ATOMS Version 5.1'
_computing_publication_material 'WinGX 1.64.05 (Farrugia, 1999)'
_computing_structure_refinement 'SHELXL-97 (Sheldrick, 1997)'
_diffrn_measured_fraction_theta_full 0.973
_diffrn_measured_fraction_theta_max 0.973
_diffrn_measurement_device '2-circle goniometer'
_diffrn_measurement_device_type 'STOE IPDS 2'
_diffrn_measurement_method 'rotation method'
_diffrn_radiation_type MoK\a
_diffrn_radiation_wavelength 0.71073
_diffrn_reflns_av_R_equivalents 0.0491
_diffrn_reflns_limit_h_max 5
_diffrn_reflns_limit_h_min -5
_diffrn_reflns_limit_k_max 5
_diffrn_reflns_limit_k_min -5
_diffrn_reflns_limit_l_max 33
_diffrn_reflns_limit_l_min -33
_diffrn_reflns_number 3136
_diffrn_reflns_theta_full 27.08
_diffrn_reflns_theta_max 27.08
_diffrn_reflns_theta_min 1.55
_diffrn_standards_decay_% 0
_diffrn_standards_interval_count 0
_diffrn_standards_interval_time 0
_diffrn_standards_number 0
_exptl_absorpt_coefficient_mu 2.759
_exptl_absorpt_correction_T_max 0.660
_exptl_absorpt_correction_T_min 0.557
_exptl_absorpt_correction_type empirical
_exptl_absorpt_process_details 'X-SHAPE (Stoe & Cie, 1996)'
_exptl_crystal_colour 'metallic dark grey'
_exptl_crystal_density_diffrn 2.383
_exptl_crystal_density_meas 2.383
_exptl_crystal_density_method 'not measured'
_exptl_crystal_description cuboid
_exptl_crystal_F_000 282
_exptl_crystal_size_max 0.18
_exptl_crystal_size_mid 0.16
_exptl_crystal_size_min 0.15
_exptl_crystal_size_rad 0
_refine_diff_density_max 0.249
_refine_diff_density_min -0.285
_refine_ls_abs_structure_details 'Flack H D (1983), Acta Cryst. A39, 876-881'
_refine_ls_abs_structure_Flack 0.1(3)
_refine_ls_extinction_method none
_refine_ls_goodness_of_fit_ref 1.961
_refine_ls_hydrogen_treatment none
_refine_ls_matrix_type full
_refine_ls_number_constraints 0
_refine_ls_number_parameters 31
_refine_ls_number_reflns 429
_refine_ls_number_restraints 0
_refine_ls_restrained_S_all 1.961
_refine_ls_R_factor_gt 0.03
_refine_ls_shift/su_max 0
_refine_ls_structure_factor_coef Fsqd
_refine_ls_weighting_details 'calc w=1/[\s^2^(Fo^2^)+(0.0130P)^2^+0.0000P] where P=(Fo^2^+2Fc^2^)/3'
_refine_ls_weighting_scheme calc
_refine_ls_wR_factor_ref 0.0817
_reflns_number_gt 233
_reflns_number_total 429
_reflns_threshold_expression >2sigma(I)
_cod_data_source_file ck5016.cif
_cod_database_code 2100609

loop_
_symmetry_equiv_pos_as_xyz
'x, y, z'
'-y, x-y, z'
'-x+y, -x, z'
'x, y, -z'
'-y, x-y, -z'
'-x+y, -x, -z'
'-y, -x, z'
'-x+y, y, z'
'x, x-y, z'
'-y, -x, -z'
'-x+y, y, -z'
'x, x-y, -z'

loop_
_atom_site_type_symbol
_atom_site_label
_atom_site_fract_x
_atom_site_fract_y
_atom_site_fract_z
_atom_site_U_iso_or_equiv
_atom_site_adp_type
_atom_site_calc_flag
_atom_site_refinement_flags
_atom_site_occupancy
Ca Ca1 0 0 0.08205(12) 0.0160(6) Uani d S 1
Ca Ca2 0 0 0.24927(15) 0.0151(6) Uani d S 1
Ca Ca3 0 0 0.41729(14) 0.0172(7) Uani d S 1
Al SI1 0.3333 0.6667 0 0.038(2) Uani d SP 0.5
Al SI2 0.6667 0.3333 0 0.0147(14) Uani d SP 0.5
Al SI3 0.3333 0.6667 0.1605(2) 0.0217(12) Uani d SP 0.5
Al SI4 0.6667 0.3333 0.17111(19) 0.0145(12) Uani d SP 0.5
Al SI5 0.3333 0.6667 0.32802(15) 0.0128(10) Uani d SP 0.5
Al SI6 0.6667 0.3333 0.3412(2) 0.0219(11) Uani d SP 0.5
Al SI7 0.3333 0.6667 0.5 0.0084(11) Uani d SP 0.5
Al SI8 0.6667 0.3333 0.5 0.039(3) Uani d SP 0.5
Si AL1 0.3333 0.6667 0 0.038(2) Uani d SP 0.5
Si AL2 0.6667 0.3333 0 0.0147(14) Uani d SP 0.5
Si AL3 0.3333 0.6667 0.1605(2) 0.0217(12) Uani d SP 0.5
Si AL4 0.6667 0.3333 0.17111(19) 0.0145(12) Uani d SP 0.5
Si AL5 0.3333 0.6667 0.32802(15) 0.0128(10) Uani d SP 0.5
Si AL6 0.6667 0.3333 0.3412(2) 0.0219(11) Uani d SP 0.5
Si AL7 0.3333 0.6667 0.5 0.0084(11) Uani d SP 0.5
Si AL8 0.6667 0.3333 0.5 0.039(3) Uani d SP 0.5

loop_
_atom_site_aniso_label
_atom_site_aniso_U_11
_atom_site_aniso_U_22
_atom_site_aniso_U_33
_atom_site_aniso_U_12
_atom_site_aniso_U_13
_atom_site_aniso_U_23
Ca1 0.0189(9) 0.0189(9) 0.0104(11) 0.0094(5) 0 0
Ca2 0.0158(8) 0.0158(8) 0.0139(10) 0.0079(4) 0 0
Ca3 0.0156(9) 0.0156(9) 0.0202(14) 0.0078(5) 0 0
SI1 0.0141(19) 0.0141(19) 0.086(7) 0.0071(10) 0 0
SI2 0.0130(18) 0.0130(18) 0.018(3) 0.0065(9) 0 0
SI3 0.0168(14) 0.0168(14) 0.032(3) 0.0084(7) 0 0
SI4 0.0073(12) 0.0073(12) 0.029(3) 0.0036(6) 0 0
SI5 0.0115(13) 0.0115(13) 0.015(2) 0.0057(7) 0 0
SI6 0.0127(12) 0.0127(12) 0.040(3) 0.0063(6) 0 0
SI7 0.0048(15) 0.0048(15) 0.015(3) 0.0024(7) 0 0
SI8 0.0088(18) 0.0088(18) 0.101(8) 0.0044(9) 0 0
AL1 0.0141(19) 0.0141(19) 0.086(7) 0.0071(10) 0 0
AL2 0.0130(18) 0.0130(18) 0.018(3) 0.0065(9) 0 0
AL3 0.0168(14) 0.0168(14) 0.032(3) 0.0084(7) 0 0
AL4 0.0073(12) 0.0073(12) 0.029(3) 0.0036(6) 0 0
AL5 0.0115(13) 0.0115(13) 0.015(2) 0.0057(7) 0 0
AL6 0.0127(12) 0.0127(12) 0.040(3) 0.0063(6) 0 0
AL7 0.0048(15) 0.0048(15) 0.015(3) 0.0024(7) 0 0
AL8 0.0088(18) 0.0088(18) 0.101(8) 0.0044(9) 0 0

loop_
_atom_type_symbol
_atom_type_description
_atom_type_scat_dispersion_real
_atom_type_scat_dispersion_imag
_atom_type_scat_source
Ca Ca 0.2262 0.3064 'International Tables Vol C Tables 4.2.6.8 and 6.1.1.4'
Al Al 0.0645 0.0514 'International Tables Vol C Tables 4.2.6.8 and 6.1.1.4'
Si Si 0.0817 0.0704 'International Tables Vol C Tables 4.2.6.8 and 6.1.1.4'

loop_
_geom_angle_atom_site_label_1
_geom_angle_atom_site_label_2
_geom_angle_atom_site_label_3
_geom_angle_site_symmetry_1
_geom_angle_site_symmetry_3
_geom_angle
SI3 Ca1 AL3 . 1_545 82.28(12)
SI3 Ca1 SI3 . 1_545 82.28(12)
SI3 Ca1 AL3 . 1_445 82.28(12)
AL3 Ca1 AL3 1_545 1_445 82.28(12)
SI3 Ca1 AL3 1_545 1_445 82.28(12)
SI3 Ca1 SI3 . 1_445 82.28(12)
AL3 Ca1 SI3 1_545 1_445 82.28(12)
SI3 Ca1 SI3 1_545 1_445 82.28(12)
SI3 Ca1 AL2 . 1_445 178.72(11)
AL3 Ca1 AL2 1_545 1_445 98.68(6)
SI3 Ca1 AL2 1_545 1_445 98.68(6)
AL3 Ca1 AL2 1_445 1_445 98.68(6)
SI3 Ca1 AL2 1_445 1_445 98.68(6)
SI3 Ca1 AL1 . 1_445 135.79(3)
AL3 Ca1 AL1 1_545 1_445 135.79(3)
SI3 Ca1 AL1 1_545 1_445 135.79(3)
AL3 Ca1 AL1 1_445 1_445 82.41(7)
SI3 Ca1 AL1 1_445 1_445 82.41(7)
AL2 Ca1 AL1 1_445 1_445 43.73(3)
SI3 Ca1 SI2 . 1_445 178.72(11)
AL3 Ca1 SI2 1_545 1_445 98.68(6)
SI3 Ca1 SI2 1_545 1_445 98.68(6)
AL3 Ca1 SI2 1_445 1_445 98.68(6)
SI3 Ca1 SI2 1_445 1_445 98.68(6)
AL1 Ca1 SI2 1_445 1_445 43.73(3)
SI3 Ca1 SI1 . 1_445 135.79(3)
AL3 Ca1 SI1 1_545 1_445 135.79(3)
SI3 Ca1 SI1 1_545 1_445 135.79(3)
AL3 Ca1 SI1 1_445 1_445 82.41(7)
SI3 Ca1 SI1 1_445 1_445 82.41(7)
AL2 Ca1 SI1 1_445 1_445 43.73(3)
SI2 Ca1 SI1 1_445 1_445 43.73(3)
SI3 Ca1 AL2 . 1_455 98.68(6)
AL3 Ca1 AL2 1_545 1_455 178.72(11)
SI3 Ca1 AL2 1_545 1_455 178.72(11)
AL3 Ca1 AL2 1_445 1_455 98.68(6)
SI3 Ca1 AL2 1_445 1_455 98.68(6)
AL2 Ca1 AL2 1_445 1_455 80.35(7)
AL1 Ca1 AL2 1_445 1_455 43.73(3)
SI2 Ca1 AL2 1_445 1_455 80.35(7)
SI1 Ca1 AL2 1_445 1_455 43.73(3)
SI3 Ca1 AL1 . 1_545 135.79(3)
AL3 Ca1 AL1 1_545 1_545 82.41(7)
SI3 Ca1 AL1 1_545 1_545 82.41(7)
AL3 Ca1 AL1 1_445 1_545 135.79(3)
SI3 Ca1 AL1 1_445 1_545 135.79(3)
AL2 Ca1 AL1 1_445 1_545 43.73(3)
AL1 Ca1 AL1 1_445 1_545 80.35(7)
SI2 Ca1 AL1 1_445 1_545 43.73(3)
SI1 Ca1 AL1 1_445 1_545 80.35(7)
AL2 Ca1 AL1 1_455 1_545 96.30(9)
SI3 Ca1 SI2 . 1_455 98.68(6)
AL3 Ca1 SI2 1_545 1_455 178.72(11)
SI3 Ca1 SI2 1_545 1_455 178.72(11)
AL3 Ca1 SI2 1_445 1_455 98.68(6)
SI3 Ca1 SI2 1_445 1_455 98.68(6)
AL2 Ca1 SI2 1_445 1_455 80.35(7)
AL1 Ca1 SI2 1_445 1_455 43.73(3)
SI2 Ca1 SI2 1_445 1_455 80.35(7)
SI1 Ca1 SI2 1_445 1_455 43.73(3)
AL1 Ca1 SI2 1_545 1_455 96.30(9)
SI3 Ca1 SI1 . 1_545 135.79(3)
AL3 Ca1 SI1 1_545 1_545 82.41(7)
SI3 Ca1 SI1 1_545 1_545 82.41(7)
AL3 Ca1 SI1 1_445 1_545 135.79(3)
SI3 Ca1 SI1 1_445 1_545 135.79(3)
AL2 Ca1 SI1 1_445 1_545 43.73(3)
AL1 Ca1 SI1 1_445 1_545 80.35(7)
SI2 Ca1 SI1 1_445 1_545 43.73(3)
SI1 Ca1 SI1 1_445 1_545 80.35(7)
AL2 Ca1 SI1 1_455 1_545 96.30(9)
SI2 Ca1 SI1 1_455 1_545 96.30(9)
SI3 Ca1 SI2 . . 98.68(6)
AL3 Ca1 SI2 1_545 . 98.68(6)
SI3 Ca1 SI2 1_545 . 98.68(6)
AL3 Ca1 SI2 1_445 . 178.72(11)
SI3 Ca1 SI2 1_445 . 178.72(11)
AL2 Ca1 SI2 1_445 . 80.35(7)
AL1 Ca1 SI2 1_445 . 96.30(9)
SI2 Ca1 SI2 1_445 . 80.35(7)
SI1 Ca1 SI2 1_445 . 96.30(9)
AL2 Ca1 SI2 1_455 . 80.35(7)
AL1 Ca1 SI2 1_545 . 43.73(3)
SI2 Ca1 SI2 1_455 . 80.35(7)
SI1 Ca1 SI2 1_545 . 43.73(3)
SI3 Ca1 SI1 . . 82.41(7)
AL3 Ca1 SI1 1_545 . 135.79(3)
SI3 Ca1 SI1 1_545 . 135.79(3)
AL3 Ca1 SI1 1_445 . 135.79(3)
SI3 Ca1 SI1 1_445 . 135.79(3)
AL2 Ca1 SI1 1_445 . 96.30(9)
AL1 Ca1 SI1 1_445 . 80.35(7)
SI2 Ca1 SI1 1_445 . 96.30(9)
SI1 Ca1 SI1 1_445 . 80.35(7)
AL2 Ca1 SI1 1_455 . 43.73(3)
AL1 Ca1 SI1 1_545 . 80.35(7)
SI2 Ca1 SI1 1_455 . 43.73(3)
SI1 Ca1 SI1 1_545 . 80.35(7)
SI2 Ca1 SI1 . . 43.73(3)
SI3 Ca1 SI4 . . 43.48(5)
AL3 Ca1 SI4 1_545 . 43.48(5)
SI3 Ca1 SI4 1_545 . 43.48(5)
AL3 Ca1 SI4 1_445 . 95.25(15)
SI3 Ca1 SI4 1_445 . 95.25(15)
AL2 Ca1 SI4 1_445 . 137.063(19)
AL1 Ca1 SI4 1_445 . 177.66(11)
SI2 Ca1 SI4 1_445 . 137.063(19)
SI1 Ca1 SI4 1_445 . 177.66(11)
AL2 Ca1 SI4 1_455 . 137.063(19)
AL1 Ca1 SI4 1_545 . 101.42(4)
SI2 Ca1 SI4 1_455 . 137.063(19)
SI1 Ca1 SI4 1_545 . 101.42(4)
SI2 Ca1 SI4 . . 86.04(6)
SI1 Ca1 SI4 . . 101.42(4)
SI3 Ca1 AL4 . 1_455 43.48(5)
AL3 Ca1 AL4 1_545 1_455 95.25(15)
SI3 Ca1 AL4 1_545 1_455 95.25(15)
AL3 Ca1 AL4 1_445 1_455 43.48(5)
SI3 Ca1 AL4 1_445 1_455 43.48(5)
AL2 Ca1 AL4 1_445 1_455 137.063(19)
AL1 Ca1 AL4 1_445 1_455 101.42(4)
SI2 Ca1 AL4 1_445 1_455 137.063(19)
SI1 Ca1 AL4 1_445 1_455 101.42(4)
AL2 Ca1 AL4 1_455 1_455 86.04(6)
AL1 Ca1 AL4 1_545 1_455 177.66(11)
SI2 Ca1 AL4 1_455 1_455 86.04(6)
SI1 Ca1 AL4 1_545 1_455 177.66(11)
SI2 Ca1 AL4 . 1_455 137.063(19)
SI1 Ca1 AL4 . 1_455 101.42(4)
SI4 Ca1 AL4 . 1_455 76.77(12)
SI3 Ca1 SI4 . 1_455 43.48(5)
AL3 Ca1 SI4 1_545 1_455 95.25(15)
SI3 Ca1 SI4 1_545 1_455 95.25(15)
AL3 Ca1 SI4 1_445 1_455 43.48(5)
SI3 Ca1 SI4 1_445 1_455 43.48(5)
AL2 Ca1 SI4 1_445 1_455 137.063(19)
AL1 Ca1 SI4 1_445 1_455 101.42(4)
SI2 Ca1 SI4 1_445 1_455 137.063(19)
SI1 Ca1 SI4 1_445 1_455 101.42(4)
AL2 Ca1 SI4 1_455 1_455 86.04(6)
AL1 Ca1 SI4 1_545 1_455 177.66(11)
SI2 Ca1 SI4 1_455 1_455 86.04(6)
SI1 Ca1 SI4 1_545 1_455 177.66(11)
SI2 Ca1 SI4 . 1_455 137.063(19)
SI1 Ca1 SI4 . 1_455 101.42(4)
SI4 Ca1 SI4 . 1_455 76.77(12)
SI3 Ca1 AL4 . 1_445 95.25(15)
AL3 Ca1 AL4 1_545 1_445 43.48(5)
SI3 Ca1 AL4 1_545 1_445 43.48(5)
AL3 Ca1 AL4 1_445 1_445 43.48(5)
SI3 Ca1 AL4 1_445 1_445 43.48(5)
AL2 Ca1 AL4 1_445 1_445 86.04(6)
AL1 Ca1 AL4 1_445 1_445 101.42(4)
SI2 Ca1 AL4 1_445 1_445 86.04(6)
SI1 Ca1 AL4 1_445 1_445 101.42(4)
AL2 Ca1 AL4 1_455 1_445 137.063(19)
AL1 Ca1 AL4 1_545 1_445 101.42(4)
SI2 Ca1 AL4 1_455 1_445 137.063(19)
SI1 Ca1 AL4 1_545 1_445 101.42(4)
SI2 Ca1 AL4 . 1_445 137.063(19)
SI1 Ca1 AL4 . 1_445 177.66(11)
SI4 Ca1 AL4 . 1_445 76.77(12)
AL4 Ca1 AL4 1_455 1_445 76.77(12)
SI4 Ca1 AL4 1_455 1_445 76.77(12)
SI3 Ca1 SI4 . 1_445 95.25(15)
AL3 Ca1 SI4 1_545 1_445 43.48(5)
SI3 Ca1 SI4 1_545 1_445 43.48(5)
AL3 Ca1 SI4 1_445 1_445 43.48(5)
SI3 Ca1 SI4 1_445 1_445 43.48(5)
AL2 Ca1 SI4 1_445 1_445 86.04(6)
AL1 Ca1 SI4 1_445 1_445 101.42(4)
SI2 Ca1 SI4 1_445 1_445 86.04(6)
SI1 Ca1 SI4 1_445 1_445 101.42(4)
AL2 Ca1 SI4 1_455 1_445 137.063(19)
AL1 Ca1 SI4 1_545 1_445 101.42(4)
SI2 Ca1 SI4 1_455 1_445 137.063(19)
SI1 Ca1 SI4 1_545 1_445 101.42(4)
SI2 Ca1 SI4 . 1_445 137.063(19)
SI1 Ca1 SI4 . 1_445 177.66(11)
SI4 Ca1 SI4 . 1_445 76.77(12)
AL4 Ca1 SI4 1_455 1_445 76.77(12)
SI4 Ca1 SI4 1_455 1_445 76.77(12)
SI3 Ca1 Ca1 . 1_445 131.14(6)
AL3 Ca1 Ca1 1_545 1_445 90
SI3 Ca1 Ca1 1_545 1_445 90
AL3 Ca1 Ca1 1_445 1_445 48.86(6)
SI3 Ca1 Ca1 1_445 1_445 48.86(6)
AL2 Ca1 Ca1 1_445 1_445 49.83(3)
AL1 Ca1 Ca1 1_445 1_445 49.83(3)
SI2 Ca1 Ca1 1_445 1_445 49.83(3)
SI1 Ca1 Ca1 1_445 1_445 49.83(3)
AL2 Ca1 Ca1 1_455 1_445 90
AL1 Ca1 Ca1 1_545 1_445 90
SI2 Ca1 Ca1 1_455 1_445 90
SI1 Ca1 Ca1 1_545 1_445 90
SI2 Ca1 Ca1 . 1_445 130.17(3)
SI1 Ca1 Ca1 . 1_445 130.17(3)
SI4 Ca1 Ca1 . 1_445 128.39(6)
AL4 Ca1 Ca1 1_455 1_445 90
SI4 Ca1 Ca1 1_455 1_445 90
AL4 Ca1 Ca1 1_445 1_445 51.61(6)
SI4 Ca1 Ca1 1_445 1_445 51.61(6)
SI3 Ca1 Ca1 . 1_665 48.86(6)
AL3 Ca1 Ca1 1_545 1_665 90
SI3 Ca1 Ca1 1_545 1_665 90
AL3 Ca1 Ca1 1_445 1_665 131.14(6)
SI3 Ca1 Ca1 1_445 1_665 131.14(6)
AL2 Ca1 Ca1 1_445 1_665 130.17(3)
AL1 Ca1 Ca1 1_445 1_665 130.17(3)
SI2 Ca1 Ca1 1_445 1_665 130.17(3)
SI1 Ca1 Ca1 1_445 1_665 130.17(3)
AL2 Ca1 Ca1 1_455 1_665 90
AL1 Ca1 Ca1 1_545 1_665 90
SI2 Ca1 Ca1 1_455 1_665 90
SI1 Ca1 Ca1 1_545 1_665 90
SI2 Ca1 Ca1 . 1_665 49.83(3)
SI1 Ca1 Ca1 . 1_665 49.83(3)
SI4 Ca1 Ca1 . 1_665 51.61(6)
AL4 Ca1 Ca1 1_455 1_665 90
SI4 Ca1 Ca1 1_455 1_665 90
AL4 Ca1 Ca1 1_445 1_665 128.39(6)
SI4 Ca1 Ca1 1_445 1_665 128.39(6)
Ca1 Ca1 Ca1 1_445 1_665 180
SI3 Ca1 Ca1 . 1_565 48.86(6)
AL3 Ca1 Ca1 1_545 1_565 131.14(6)
SI3 Ca1 Ca1 1_545 1_565 131.14(6)
AL3 Ca1 Ca1 1_445 1_565 90
SI3 Ca1 Ca1 1_445 1_565 90
AL2 Ca1 Ca1 1_445 1_565 130.17(3)
AL1 Ca1 Ca1 1_445 1_565 90
SI2 Ca1 Ca1 1_445 1_565 130.17(3)
SI1 Ca1 Ca1 1_445 1_565 90
AL2 Ca1 Ca1 1_455 1_565 49.83(3)
AL1 Ca1 Ca1 1_545 1_565 130.17(3)
SI2 Ca1 Ca1 1_455 1_565 49.83(3)
SI1 Ca1 Ca1 1_545 1_565 130.17(3)
SI2 Ca1 Ca1 . 1_565 90
SI1 Ca1 Ca1 . 1_565 49.83(3)
SI4 Ca1 Ca1 . 1_565 90
AL4 Ca1 Ca1 1_455 1_565 51.61(6)
SI4 Ca1 Ca1 1_455 1_565 51.61(6)
AL4 Ca1 Ca1 1_445 1_565 128.39(6)
SI4 Ca1 Ca1 1_445 1_565 128.39(6)
Ca1 Ca1 Ca1 1_445 1_565 120
Ca1 Ca1 Ca1 1_665 1_565 60
SI3 Ca1 Ca1 . 1_455 90
AL3 Ca1 Ca1 1_545 1_455 131.14(6)
SI3 Ca1 Ca1 1_545 1_455 131.14(6)
AL3 Ca1 Ca1 1_445 1_455 48.86(6)
SI3 Ca1 Ca1 1_445 1_455 48.86(6)
AL2 Ca1 Ca1 1_445 1_455 90
AL1 Ca1 Ca1 1_445 1_455 49.83(3)
SI2 Ca1 Ca1 1_445 1_455 90
SI1 Ca1 Ca1 1_445 1_455 49.83(3)
AL2 Ca1 Ca1 1_455 1_455 49.83(3)
AL1 Ca1 Ca1 1_545 1_455 130.17(3)
SI2 Ca1 Ca1 1_455 1_455 49.83(3)
SI1 Ca1 Ca1 1_545 1_455 130.17(3)
SI2 Ca1 Ca1 . 1_455 130.17(3)
SI1 Ca1 Ca1 . 1_455 90
SI4 Ca1 Ca1 . 1_455 128.39(6)
AL4 Ca1 Ca1 1_455 1_455 51.61(6)
SI4 Ca1 Ca1 1_455 1_455 51.61(6)
AL4 Ca1 Ca1 1_445 1_455 90
SI4 Ca1 Ca1 1_445 1_455 90
Ca1 Ca1 Ca1 1_445 1_455 60
Ca1 Ca1 Ca1 1_665 1_455 120
Ca1 Ca1 Ca1 1_565 1_455 60
SI3 Ca1 Ca1 . 1_545 131.14(6)
AL3 Ca1 Ca1 1_545 1_545 48.86(6)
SI3 Ca1 Ca1 1_545 1_545 48.86(6)
AL3 Ca1 Ca1 1_445 1_545 90
SI3 Ca1 Ca1 1_445 1_545 90
AL2 Ca1 Ca1 1_445 1_545 49.83(3)
AL1 Ca1 Ca1 1_445 1_545 90
SI2 Ca1 Ca1 1_445 1_545 49.83(3)
SI1 Ca1 Ca1 1_445 1_545 90
AL2 Ca1 Ca1 1_455 1_545 130.17(3)
AL1 Ca1 Ca1 1_545 1_545 49.83(3)
SI2 Ca1 Ca1 1_455 1_545 130.17(3)
SI1 Ca1 Ca1 1_545 1_545 49.83(3)
SI2 Ca1 Ca1 . 1_545 90
SI1 Ca1 Ca1 . 1_545 130.17(3)
SI4 Ca1 Ca1 . 1_545 90
AL4 Ca1 Ca1 1_455 1_545 128.39(6)
SI4 Ca1 Ca1 1_455 1_545 128.39(6)
AL4 Ca1 Ca1 1_445 1_545 51.61(6)
SI4 Ca1 Ca1 1_445 1_545 51.61(6)
Ca1 Ca1 Ca1 1_445 1_545 60
Ca1 Ca1 Ca1 1_665 1_545 120
Ca1 Ca1 Ca1 1_565 1_545 180
Ca1 Ca1 Ca1 1_455 1_545 120
SI3 Ca1 Ca1 . 1_655 90
AL3 Ca1 Ca1 1_545 1_655 48.86(6)
SI3 Ca1 Ca1 1_545 1_655 48.86(6)
AL3 Ca1 Ca1 1_445 1_655 131.14(6)
SI3 Ca1 Ca1 1_445 1_655 131.14(6)
AL2 Ca1 Ca1 1_445 1_655 90
AL1 Ca1 Ca1 1_445 1_655 130.17(3)
SI2 Ca1 Ca1 1_445 1_655 90
SI1 Ca1 Ca1 1_445 1_655 130.17(3)
AL2 Ca1 Ca1 1_455 1_655 130.17(3)
AL1 Ca1 Ca1 1_545 1_655 49.83(3)
SI2 Ca1 Ca1 1_455 1_655 130.17(3)
SI1 Ca1 Ca1 1_545 1_655 49.83(3)
SI2 Ca1 Ca1 . 1_655 49.83(3)
SI1 Ca1 Ca1 . 1_655 90
SI4 Ca1 Ca1 . 1_655 51.61(6)
AL4 Ca1 Ca1 1_455 1_655 128.39(6)
SI4 Ca1 Ca1 1_455 1_655 128.39(6)
AL4 Ca1 Ca1 1_445 1_655 90
SI4 Ca1 Ca1 1_445 1_655 90
Ca1 Ca1 Ca1 1_445 1_655 120
Ca1 Ca1 Ca1 1_665 1_655 60
Ca1 Ca1 Ca1 1_565 1_655 120
Ca1 Ca1 Ca1 1_455 1_655 180
Ca1 Ca1 Ca1 1_545 1_655 60
SI3 Ca1 Ca1 . 4 130.56(8)
AL3 Ca1 Ca1 1_545 4 130.56(8)
SI3 Ca1 Ca1 1_545 4 130.56(8)
AL3 Ca1 Ca1 1_445 4 130.56(8)
SI3 Ca1 Ca1 1_445 4 130.56(8)
AL2 Ca1 Ca1 1_445 4 48.15(4)
AL1 Ca1 Ca1 1_445 4 48.15(4)
SI2 Ca1 Ca1 1_445 4 48.15(4)
SI1 Ca1 Ca1 1_445 4 48.15(4)
AL2 Ca1 Ca1 1_455 4 48.15(4)
AL1 Ca1 Ca1 1_545 4 48.15(4)
SI2 Ca1 Ca1 1_455 4 48.15(4)
SI1 Ca1 Ca1 1_545 4 48.15(4)
SI2 Ca1 Ca1 . 4 48.15(4)
SI1 Ca1 Ca1 . 4 48.15(4)
SI4 Ca1 Ca1 . 4 134.19(8)
AL4 Ca1 Ca1 1_455 4 134.19(8)
SI4 Ca1 Ca1 1_455 4 134.19(8)
AL4 Ca1 Ca1 1_445 4 134.19(8)
SI4 Ca1 Ca1 1_445 4 134.19(8)
Ca1 Ca1 Ca1 1_445 4 90
Ca1 Ca1 Ca1 1_665 4 90
Ca1 Ca1 Ca1 1_565 4 90
Ca1 Ca1 Ca1 1_455 4 90
Ca1 Ca1 Ca1 1_545 4 90
Ca1 Ca1 Ca1 1_655 4 90
SI3 Ca1 Ca2 . . 49.44(8)
AL3 Ca1 Ca2 1_545 . 49.44(8)
SI3 Ca1 Ca2 1_545 . 49.44(8)
AL3 Ca1 Ca2 1_445 . 49.44(8)
SI3 Ca1 Ca2 1_445 . 49.44(8)
AL2 Ca1 Ca2 1_445 . 131.85(4)
AL1 Ca1 Ca2 1_445 . 131.85(4)
SI2 Ca1 Ca2 1_445 . 131.85(4)
SI1 Ca1 Ca2 1_445 . 131.85(4)
AL2 Ca1 Ca2 1_455 . 131.85(4)
AL1 Ca1 Ca2 1_545 . 131.85(4)
SI2 Ca1 Ca2 1_455 . 131.85(4)
SI1 Ca1 Ca2 1_545 . 131.85(4)
SI2 Ca1 Ca2 . . 131.85(4)
SI1 Ca1 Ca2 . . 131.85(4)
SI4 Ca1 Ca2 . . 45.81(8)
AL4 Ca1 Ca2 1_455 . 45.81(8)
SI4 Ca1 Ca2 1_455 . 45.81(8)
AL4 Ca1 Ca2 1_445 . 45.81(8)
SI4 Ca1 Ca2 1_445 . 45.81(8)
Ca1 Ca1 Ca2 1_445 . 90
Ca1 Ca1 Ca2 1_665 . 90
Ca1 Ca1 Ca2 1_565 . 90
Ca1 Ca1 Ca2 1_455 . 90
Ca1 Ca1 Ca2 1_545 . 90
Ca1 Ca1 Ca2 1_655 . 90
Ca1 Ca1 Ca2 4 . 180
AL4 Ca2 AL4 1_445 1_455 82.42(12)
SI4 Ca2 AL4 1_445 1_455 82.42(12)
AL4 Ca2 SI4 1_445 1_455 82.42(12)
SI4 Ca2 SI4 1_445 1_455 82.42(12)
AL4 Ca2 SI4 1_445 . 82.42(12)
SI4 Ca2 SI4 1_445 . 82.42(12)
AL4 Ca2 SI4 1_455 . 82.42(12)
SI4 Ca2 SI4 1_455 . 82.42(12)
AL4 Ca2 SI5 1_445 . 179.79(15)
SI4 Ca2 SI5 1_445 . 179.79(15)
AL4 Ca2 SI5 1_455 . 97.74(4)
SI4 Ca2 SI5 1_455 . 97.74(4)
SI4 Ca2 SI5 . . 97.74(4)
AL4 Ca2 AL5 1_445 1_545 97.74(4)
SI4 Ca2 AL5 1_445 1_545 97.74(4)
AL4 Ca2 AL5 1_455 1_545 179.79(15)
SI4 Ca2 AL5 1_455 1_545 179.79(15)
SI4 Ca2 AL5 . 1_545 97.74(4)
SI5 Ca2 AL5 . 1_545 82.10(11)
AL4 Ca2 SI5 1_445 1_545 97.74(4)
SI4 Ca2 SI5 1_445 1_545 97.74(4)
AL4 Ca2 SI5 1_455 1_545 179.79(15)
SI4 Ca2 SI5 1_455 1_545 179.79(15)
SI4 Ca2 SI5 . 1_545 97.74(4)
SI5 Ca2 SI5 . 1_545 82.10(11)
AL4 Ca2 AL5 1_445 1_445 97.74(4)
SI4 Ca2 AL5 1_445 1_445 97.74(4)
AL4 Ca2 AL5 1_455 1_445 97.74(4)
SI4 Ca2 AL5 1_455 1_445 97.74(4)
SI4 Ca2 AL5 . 1_445 179.79(15)
SI5 Ca2 AL5 . 1_445 82.10(11)
AL5 Ca2 AL5 1_545 1_445 82.10(11)
SI5 Ca2 AL5 1_545 1_445 82.10(11)
AL4 Ca2 SI5 1_445 1_445 97.74(4)
SI4 Ca2 SI5 1_445 1_445 97.74(4)
AL4 Ca2 SI5 1_455 1_445 97.74(4)
SI4 Ca2 SI5 1_455 1_445 97.74(4)
SI4 Ca2 SI5 . 1_445 179.79(15)
SI5 Ca2 SI5 . 1_445 82.10(11)
AL5 Ca2 SI5 1_545 1_445 82.10(11)
SI5 Ca2 SI5 1_545 1_445 82.10(11)
AL4 Ca2 AL3 1_445 1_445 43.54(5)
SI4 Ca2 AL3 1_445 1_445 43.54(5)
AL4 Ca2 AL3 1_455 1_445 43.54(5)
SI4 Ca2 AL3 1_455 1_445 43.54(5)
SI4 Ca2 AL3 . 1_445 95.43(15)
SI5 Ca2 AL3 . 1_445 136.55(3)
AL5 Ca2 AL3 1_545 1_445 136.55(3)
SI5 Ca2 AL3 1_545 1_445 136.55(3)
AL5 Ca2 AL3 1_445 1_445 84.79(7)
SI5 Ca2 AL3 1_445 1_445 84.79(7)
AL4 Ca2 SI3 1_445 1_445 43.54(5)
SI4 Ca2 SI3 1_445 1_445 43.54(5)
AL4 Ca2 SI3 1_455 1_445 43.54(5)
SI4 Ca2 SI3 1_455 1_445 43.54(5)
SI4 Ca2 SI3 . 1_445 95.43(15)
SI5 Ca2 SI3 . 1_445 136.55(3)
AL5 Ca2 SI3 1_545 1_445 136.55(3)
SI5 Ca2 SI3 1_545 1_445 136.55(3)
AL5 Ca2 SI3 1_445 1_445 84.79(7)
SI5 Ca2 SI3 1_445 1_445 84.79(7)
AL4 Ca2 AL3 1_445 1_545 43.54(5)
SI4 Ca2 AL3 1_445 1_545 43.54(5)
AL4 Ca2 AL3 1_455 1_545 95.43(15)
SI4 Ca2 AL3 1_455 1_545 95.43(15)
SI4 Ca2 AL3 . 1_545 43.54(5)
SI5 Ca2 AL3 . 1_545 136.55(3)
AL5 Ca2 AL3 1_545 1_545 84.79(7)
SI5 Ca2 AL3 1_545 1_545 84.79(7)
AL5 Ca2 AL3 1_445 1_545 136.55(3)
SI5 Ca2 AL3 1_445 1_545 136.55(3)
AL3 Ca2 AL3 1_445 1_545 76.91(12)
SI3 Ca2 AL3 1_445 1_545 76.91(12)
AL4 Ca2 SI3 1_445 1_545 43.54(5)
SI4 Ca2 SI3 1_445 1_545 43.54(5)
AL4 Ca2 SI3 1_455 1_545 95.43(15)
SI4 Ca2 SI3 1_455 1_545 95.43(15)
SI4 Ca2 SI3 . 1_545 43.54(5)
SI5 Ca2 SI3 . 1_545 136.55(3)
AL5 Ca2 SI3 1_545 1_545 84.79(7)
SI5 Ca2 SI3 1_545 1_545 84.79(7)
AL5 Ca2 SI3 1_445 1_545 136.55(3)
SI5 Ca2 SI3 1_445 1_545 136.55(3)
AL3 Ca2 SI3 1_445 1_545 76.91(12)
SI3 Ca2 SI3 1_445 1_545 76.91(12)
AL4 Ca2 SI3 1_445 . 95.43(15)
SI4 Ca2 SI3 1_445 . 95.43(15)
AL4 Ca2 SI3 1_455 . 43.54(5)
SI4 Ca2 SI3 1_455 . 43.54(5)
SI4 Ca2 SI3 . . 43.54(5)
SI5 Ca2 SI3 . . 84.79(7)
AL5 Ca2 SI3 1_545 . 136.55(3)
SI5 Ca2 SI3 1_545 . 136.55(3)
AL5 Ca2 SI3 1_445 . 136.55(3)
SI5 Ca2 SI3 1_445 . 136.55(3)
AL3 Ca2 SI3 1_445 . 76.91(12)
SI3 Ca2 SI3 1_445 . 76.91(12)
AL3 Ca2 SI3 1_545 . 76.91(12)
SI3 Ca2 SI3 1_545 . 76.91(12)
AL4 Ca2 SI6 1_445 . 136.74(4)
SI4 Ca2 SI6 1_445 . 136.74(4)
AL4 Ca2 SI6 1_455 . 136.74(4)
SI4 Ca2 SI6 1_455 . 136.74(4)
SI4 Ca2 SI6 . . 85.58(10)
SI5 Ca2 SI6 . . 43.16(5)
AL5 Ca2 SI6 1_545 . 43.16(5)
SI5 Ca2 SI6 1_545 . 43.16(5)
AL5 Ca2 SI6 1_445 . 94.21(14)
SI5 Ca2 SI6 1_445 . 94.21(14)
AL3 Ca2 SI6 1_445 . 178.99(16)
SI3 Ca2 SI6 1_445 . 178.99(16)
AL3 Ca2 SI6 1_545 . 103.87(4)
SI3 Ca2 SI6 1_545 . 103.87(4)
SI3 Ca2 SI6 . . 103.87(4)
AL4 Ca2 AL6 1_445 1_455 136.74(4)
SI4 Ca2 AL6 1_445 1_455 136.74(4)
AL4 Ca2 AL6 1_455 1_455 85.58(10)
SI4 Ca2 AL6 1_455 1_455 85.58(10)
SI4 Ca2 AL6 . 1_455 136.74(4)
SI5 Ca2 AL6 . 1_455 43.16(5)
AL5 Ca2 AL6 1_545 1_455 94.21(14)
SI5 Ca2 AL6 1_545 1_455 94.21(14)
AL5 Ca2 AL6 1_445 1_455 43.16(5)
SI5 Ca2 AL6 1_445 1_455 43.16(5)
AL3 Ca2 AL6 1_445 1_455 103.87(4)
SI3 Ca2 AL6 1_445 1_455 103.87(4)
AL3 Ca2 AL6 1_545 1_455 178.99(16)
SI3 Ca2 AL6 1_545 1_455 178.99(16)
SI3 Ca2 AL6 . 1_455 103.87(4)
SI6 Ca2 AL6 . 1_455 75.35(13)
AL4 Ca2 SI6 1_445 1_455 136.74(4)
SI4 Ca2 SI6 1_445 1_455 136.74(4)
AL4 Ca2 SI6 1_455 1_455 85.58(10)
SI4 Ca2 SI6 1_455 1_455 85.58(10)
SI4 Ca2 SI6 . 1_455 136.74(4)
SI5 Ca2 SI6 . 1_455 43.16(5)
AL5 Ca2 SI6 1_545 1_455 94.21(14)
SI5 Ca2 SI6 1_545 1_455 94.21(14)
AL5 Ca2 SI6 1_445 1_455 43.16(5)
SI5 Ca2 SI6 1_445 1_455 43.16(5)
AL3 Ca2 SI6 1_445 1_455 103.87(4)
SI3 Ca2 SI6 1_445 1_455 103.87(4)
AL3 Ca2 SI6 1_545 1_455 178.99(16)
SI3 Ca2 SI6 1_545 1_455 178.99(16)
SI3 Ca2 SI6 . 1_455 103.87(4)
SI6 Ca2 SI6 . 1_455 75.35(13)
AL4 Ca2 AL6 1_445 1_445 85.58(10)
SI4 Ca2 AL6 1_445 1_445 85.58(10)
AL4 Ca2 AL6 1_455 1_445 136.74(4)
SI4 Ca2 AL6 1_455 1_445 136.74(4)
SI4 Ca2 AL6 . 1_445 136.74(4)
SI5 Ca2 AL6 . 1_445 94.21(14)
AL5 Ca2 AL6 1_545 1_445 43.16(5)
SI5 Ca2 AL6 1_545 1_445 43.16(5)
AL5 Ca2 AL6 1_445 1_445 43.16(5)
SI5 Ca2 AL6 1_445 1_445 43.16(5)
AL3 Ca2 AL6 1_445 1_445 103.87(4)
SI3 Ca2 AL6 1_445 1_445 103.87(4)
AL3 Ca2 AL6 1_545 1_445 103.87(4)
SI3 Ca2 AL6 1_545 1_445 103.87(4)
SI3 Ca2 AL6 . 1_445 178.99(16)
SI6 Ca2 AL6 . 1_445 75.35(13)
AL6 Ca2 AL6 1_455 1_445 75.35(13)
SI6 Ca2 AL6 1_455 1_445 75.35(13)
AL4 Ca2 SI6 1_445 1_445 85.58(10)
SI4 Ca2 SI6 1_445 1_445 85.58(10)
AL4 Ca2 SI6 1_455 1_445 136.74(4)
SI4 Ca2 SI6 1_455 1_445 136.74(4)
SI4 Ca2 SI6 . 1_445 136.74(4)
SI5 Ca2 SI6 . 1_445 94.21(14)
AL5 Ca2 SI6 1_545 1_445 43.16(5)
SI5 Ca2 SI6 1_545 1_445 43.16(5)
AL5 Ca2 SI6 1_445 1_445 43.16(5)
SI5 Ca2 SI6 1_445 1_445 43.16(5)
AL3 Ca2 SI6 1_445 1_445 103.87(4)
SI3 Ca2 SI6 1_445 1_445 103.87(4)
AL3 Ca2 SI6 1_545 1_445 103.87(4)
SI3 Ca2 SI6 1_545 1_445 103.87(4)
SI3 Ca2 SI6 . 1_445 178.99(16)
SI6 Ca2 SI6 . 1_445 75.35(13)
AL6 Ca2 SI6 1_455 1_445 75.35(13)
SI6 Ca2 SI6 1_455 1_445 75.35(13)
AL4 Ca2 Ca2 1_445 1_665 131.21(6)
SI4 Ca2 Ca2 1_445 1_665 131.21(6)
AL4 Ca2 Ca2 1_455 1_665 90
SI4 Ca2 Ca2 1_455 1_665 90
SI4 Ca2 Ca2 . 1_665 48.79(6)
SI5 Ca2 Ca2 . 1_665 48.95(6)
AL5 Ca2 Ca2 1_545 1_665 90
SI5 Ca2 Ca2 1_545 1_665 90
AL5 Ca2 Ca2 1_445 1_665 131.05(6)
SI5 Ca2 Ca2 1_445 1_665 131.05(6)
AL3 Ca2 Ca2 1_445 1_665 128.45(6)
SI3 Ca2 Ca2 1_445 1_665 128.45(6)
AL3 Ca2 Ca2 1_545 1_665 90
SI3 Ca2 Ca2 1_545 1_665 90
SI3 Ca2 Ca2 . 1_665 51.55(6)
SI6 Ca2 Ca2 . 1_665 52.32(7)
AL6 Ca2 Ca2 1_455 1_665 90
SI6 Ca2 Ca2 1_455 1_665 90
AL6 Ca2 Ca2 1_445 1_665 127.68(7)
SI6 Ca2 Ca2 1_445 1_665 127.68(7)
AL4 Ca2 Ca2 1_445 1_445 48.79(6)
SI4 Ca2 Ca2 1_445 1_445 48.79(6)
AL4 Ca2 Ca2 1_455 1_445 90
SI4 Ca2 Ca2 1_455 1_445 90
SI4 Ca2 Ca2 . 1_445 131.21(6)
SI5 Ca2 Ca2 . 1_445 131.05(6)
AL5 Ca2 Ca2 1_545 1_445 90
SI5 Ca2 Ca2 1_545 1_445 90
AL5 Ca2 Ca2 1_445 1_445 48.95(6)
SI5 Ca2 Ca2 1_445 1_445 48.95(6)
AL3 Ca2 Ca2 1_445 1_445 51.55(6)
SI3 Ca2 Ca2 1_445 1_445 51.55(6)
AL3 Ca2 Ca2 1_545 1_445 90
SI3 Ca2 Ca2 1_545 1_445 90
SI3 Ca2 Ca2 . 1_445 128.45(6)
SI6 Ca2 Ca2 . 1_445 127.68(7)
AL6 Ca2 Ca2 1_455 1_445 90
SI6 Ca2 Ca2 1_455 1_445 90
AL6 Ca2 Ca2 1_445 1_445 52.32(7)
SI6 Ca2 Ca2 1_445 1_445 52.32(7)
Ca2 Ca2 Ca2 1_665 1_445 180
AL4 Ca2 Ca2 1_445 1_545 48.79(6)
SI4 Ca2 Ca2 1_445 1_545 48.79(6)
AL4 Ca2 Ca2 1_455 1_545 131.21(6)
SI4 Ca2 Ca2 1_455 1_545 131.21(6)
SI4 Ca2 Ca2 . 1_545 90
SI5 Ca2 Ca2 . 1_545 131.05(6)
AL5 Ca2 Ca2 1_545 1_545 48.95(6)
SI5 Ca2 Ca2 1_545 1_545 48.95(6)
AL5 Ca2 Ca2 1_445 1_545 90
SI5 Ca2 Ca2 1_445 1_545 90
AL3 Ca2 Ca2 1_445 1_545 90
SI3 Ca2 Ca2 1_445 1_545 90
AL3 Ca2 Ca2 1_545 1_545 51.55(6)
SI3 Ca2 Ca2 1_545 1_545 51.55(6)
SI3 Ca2 Ca2 . 1_545 128.45(6)
SI6 Ca2 Ca2 . 1_545 90
AL6 Ca2 Ca2 1_455 1_545 127.68(7)
SI6 Ca2 Ca2 1_455 1_545 127.68(7)
AL6 Ca2 Ca2 1_445 1_545 52.32(7)
SI6 Ca2 Ca2 1_445 1_545 52.32(7)
Ca2 Ca2 Ca2 1_665 1_545 120
Ca2 Ca2 Ca2 1_445 1_545 60
AL4 Ca2 Ca2 1_445 1_455 90
SI4 Ca2 Ca2 1_445 1_455 90
AL4 Ca2 Ca2 1_455 1_455 48.79(6)
SI4 Ca2 Ca2 1_455 1_455 48.79(6)
SI4 Ca2 Ca2 . 1_455 131.21(6)
SI5 Ca2 Ca2 . 1_455 90
AL5 Ca2 Ca2 1_545 1_455 131.05(6)
SI5 Ca2 Ca2 1_545 1_455 131.05(6)
AL5 Ca2 Ca2 1_445 1_455 48.95(6)
SI5 Ca2 Ca2 1_445 1_455 48.95(6)
AL3 Ca2 Ca2 1_445 1_455 51.55(6)
SI3 Ca2 Ca2 1_445 1_455 51.55(6)
AL3 Ca2 Ca2 1_545 1_455 128.45(6)
SI3 Ca2 Ca2 1_545 1_455 128.45(6)
SI3 Ca2 Ca2 . 1_455 90
SI6 Ca2 Ca2 . 1_455 127.68(7)
AL6 Ca2 Ca2 1_455 1_455 52.32(7)
SI6 Ca2 Ca2 1_455 1_455 52.32(7)
AL6 Ca2 Ca2 1_445 1_455 90
SI6 Ca2 Ca2 1_445 1_455 90
Ca2 Ca2 Ca2 1_665 1_455 120
Ca2 Ca2 Ca2 1_445 1_455 60
Ca2 Ca2 Ca2 1_545 1_455 120
AL4 Ca2 Ca2 1_445 1_655 90
SI4 Ca2 Ca2 1_445 1_655 90
AL4 Ca2 Ca2 1_455 1_655 131.21(6)
SI4 Ca2 Ca2 1_455 1_655 131.21(6)
SI4 Ca2 Ca2 . 1_655 48.79(6)
SI5 Ca2 Ca2 . 1_655 90
AL5 Ca2 Ca2 1_545 1_655 48.95(6)
SI5 Ca2 Ca2 1_545 1_655 48.95(6)
AL5 Ca2 Ca2 1_445 1_655 131.05(6)
SI5 Ca2 Ca2 1_445 1_655 131.05(6)
AL3 Ca2 Ca2 1_445 1_655 128.45(6)
SI3 Ca2 Ca2 1_445 1_655 128.45(6)
AL3 Ca2 Ca2 1_545 1_655 51.55(6)
SI3 Ca2 Ca2 1_545 1_655 51.55(6)
SI3 Ca2 Ca2 . 1_655 90
SI6 Ca2 Ca2 . 1_655 52.32(7)
AL6 Ca2 Ca2 1_455 1_655 127.68(7)
SI6 Ca2 Ca2 1_455 1_655 127.68(7)
AL6 Ca2 Ca2 1_445 1_655 90
SI6 Ca2 Ca2 1_445 1_655 90
Ca2 Ca2 Ca2 1_665 1_655 60
Ca2 Ca2 Ca2 1_445 1_655 120
Ca2 Ca2 Ca2 1_545 1_655 60
Ca2 Ca2 Ca2 1_455 1_655 180
AL4 Ca2 Ca2 1_445 1_565 131.21(6)
SI4 Ca2 Ca2 1_445 1_565 131.21(6)
AL4 Ca2 Ca2 1_455 1_565 48.79(6)
SI4 Ca2 Ca2 1_455 1_565 48.79(6)
SI4 Ca2 Ca2 . 1_565 90
SI5 Ca2 Ca2 . 1_565 48.95(6)
AL5 Ca2 Ca2 1_545 1_565 131.05(6)
SI5 Ca2 Ca2 1_545 1_565 131.05(6)
AL5 Ca2 Ca2 1_445 1_565 90
SI5 Ca2 Ca2 1_445 1_565 90
AL3 Ca2 Ca2 1_445 1_565 90
SI3 Ca2 Ca2 1_445 1_565 90
AL3 Ca2 Ca2 1_545 1_565 128.45(6)
SI3 Ca2 Ca2 1_545 1_565 128.45(6)
SI3 Ca2 Ca2 . 1_565 51.55(6)
SI6 Ca2 Ca2 . 1_565 90
AL6 Ca2 Ca2 1_455 1_565 52.32(7)
SI6 Ca2 Ca2 1_455 1_565 52.32(7)
AL6 Ca2 Ca2 1_445 1_565 127.68(7)
SI6 Ca2 Ca2 1_445 1_565 127.68(7)
Ca2 Ca2 Ca2 1_665 1_565 60
Ca2 Ca2 Ca2 1_445 1_565 120
Ca2 Ca2 Ca2 1_545 1_565 180
Ca2 Ca2 Ca2 1_455 1_565 60
Ca2 Ca2 Ca2 1_655 1_565 120
AL4 Ca2 Ca1 1_445 . 49.53(8)
SI4 Ca2 Ca1 1_445 . 49.53(8)
AL4 Ca2 Ca1 1_455 . 49.53(8)
SI4 Ca2 Ca1 1_455 . 49.53(8)
SI4 Ca2 Ca1 . . 49.53(8)
SI5 Ca2 Ca1 . . 130.68(8)
AL5 Ca2 Ca1 1_545 . 130.68(8)
SI5 Ca2 Ca1 1_545 . 130.68(8)
AL5 Ca2 Ca1 1_445 . 130.68(8)
SI5 Ca2 Ca1 1_445 . 130.68(8)
AL3 Ca2 Ca1 1_445 . 45.90(8)
SI3 Ca2 Ca1 1_445 . 45.90(8)
AL3 Ca2 Ca1 1_545 . 45.90(8)
SI3 Ca2 Ca1 1_545 . 45.90(8)
SI3 Ca2 Ca1 . . 45.90(8)
SI6 Ca2 Ca1 . . 135.11(9)
AL6 Ca2 Ca1 1_455 . 135.11(9)
SI6 Ca2 Ca1 1_455 . 135.11(9)
AL6 Ca2 Ca1 1_445 . 135.11(9)
SI6 Ca2 Ca1 1_445 . 135.11(9)
Ca2 Ca2 Ca1 1_665 . 90
Ca2 Ca2 Ca1 1_445 . 90
Ca2 Ca2 Ca1 1_545 . 90
Ca2 Ca2 Ca1 1_455 . 90
Ca2 Ca2 Ca1 1_655 . 90
Ca2 Ca2 Ca1 1_565 . 90
AL4 Ca2 Ca3 1_445 . 130.47(8)
SI4 Ca2 Ca3 1_445 . 130.47(8)
AL4 Ca2 Ca3 1_455 . 130.47(8)
SI4 Ca2 Ca3 1_455 . 130.47(8)
SI4 Ca2 Ca3 . . 130.47(8)
SI5 Ca2 Ca3 . . 49.32(8)
AL5 Ca2 Ca3 1_545 . 49.32(8)
SI5 Ca2 Ca3 1_545 . 49.32(8)
AL5 Ca2 Ca3 1_445 . 49.32(8)
SI5 Ca2 Ca3 1_445 . 49.32(8)
AL3 Ca2 Ca3 1_445 . 134.10(8)
SI3 Ca2 Ca3 1_445 . 134.10(8)
AL3 Ca2 Ca3 1_545 . 134.10(8)
SI3 Ca2 Ca3 1_545 . 134.10(8)
SI3 Ca2 Ca3 . . 134.10(8)
SI6 Ca2 Ca3 . . 44.89(9)
AL6 Ca2 Ca3 1_455 . 44.89(9)
SI6 Ca2 Ca3 1_455 . 44.89(9)
AL6 Ca2 Ca3 1_445 . 44.89(9)
SI6 Ca2 Ca3 1_445 . 44.89(9)
Ca2 Ca2 Ca3 1_665 . 90
Ca2 Ca2 Ca3 1_445 . 90
Ca2 Ca2 Ca3 1_545 . 90
Ca2 Ca2 Ca3 1_455 . 90
Ca2 Ca2 Ca3 1_655 . 90
Ca2 Ca2 Ca3 1_565 . 90
Ca1 Ca2 Ca3 . . 180
AL6 Ca3 AL6 1_445 1_455 83.57(17)
SI6 Ca3 AL6 1_445 1_455 83.57(17)
AL6 Ca3 SI6 1_445 1_455 83.57(17)
SI6 Ca3 SI6 1_445 1_455 83.57(17)
AL6 Ca3 SI6 1_445 . 83.57(17)
SI6 Ca3 SI6 1_445 . 83.57(17)
AL6 Ca3 SI6 1_455 . 83.57(17)
SI6 Ca3 SI6 1_455 . 83.57(17)
AL6 Ca3 SI8 1_445 . 135.53(4)
SI6 Ca3 SI8 1_445 . 135.53(4)
AL6 Ca3 SI8 1_455 . 135.53(4)
SI6 Ca3 SI8 1_455 . 135.53(4)
SI6 Ca3 SI8 . . 81.77(9)
AL6 Ca3 SI7 1_445 . 177.62(15)
SI6 Ca3 SI7 1_445 . 177.62(15)
AL6 Ca3 SI7 1_455 . 98.19(7)
SI6 Ca3 SI7 1_455 . 98.19(7)
SI6 Ca3 SI7 . . 98.19(7)
SI8 Ca3 SI7 . . 43.57(3)
AL6 Ca3 AL8 1_445 1_455 135.53(4)
SI6 Ca3 AL8 1_445 1_455 135.53(4)
AL6 Ca3 AL8 1_455 1_455 81.77(9)
SI6 Ca3 AL8 1_455 1_455 81.77(9)
SI6 Ca3 AL8 . 1_455 135.53(4)
SI8 Ca3 AL8 . 1_455 80.00(7)
SI7 Ca3 AL8 . 1_455 43.57(3)
AL6 Ca3 AL7 1_445 1_545 98.19(7)
SI6 Ca3 AL7 1_445 1_545 98.19(7)
AL6 Ca3 AL7 1_455 1_545 177.62(15)
SI6 Ca3 AL7 1_455 1_545 177.62(15)
SI6 Ca3 AL7 . 1_545 98.19(7)
SI8 Ca3 AL7 . 1_545 43.57(3)
SI7 Ca3 AL7 . 1_545 80.00(7)
AL8 Ca3 AL7 1_455 1_545 95.85(10)
AL6 Ca3 SI8 1_445 1_455 135.53(4)
SI6 Ca3 SI8 1_445 1_455 135.53(4)
AL6 Ca3 SI8 1_455 1_455 81.77(9)
SI6 Ca3 SI8 1_455 1_455 81.77(9)
SI6 Ca3 SI8 . 1_455 135.53(4)
SI8 Ca3 SI8 . 1_455 80.00(7)
SI7 Ca3 SI8 . 1_455 43.57(3)
AL7 Ca3 SI8 1_545 1_455 95.85(10)
AL6 Ca3 SI7 1_445 1_545 98.19(7)
SI6 Ca3 SI7 1_445 1_545 98.19(7)
AL6 Ca3 SI7 1_455 1_545 177.62(15)
SI6 Ca3 SI7 1_455 1_545 177.62(15)
SI6 Ca3 SI7 . 1_545 98.19(7)
SI8 Ca3 SI7 . 1_545 43.57(3)
SI7 Ca3 SI7 . 1_545 80.00(7)
AL8 Ca3 SI7 1_455 1_545 95.85(10)
SI8 Ca3 SI7 1_455 1_545 95.85(10)
AL6 Ca3 AL8 1_445 1_445 81.77(9)
SI6 Ca3 AL8 1_445 1_445 81.77(9)
AL6 Ca3 AL8 1_455 1_445 135.53(4)
SI6 Ca3 AL8 1_455 1_445 135.53(4)
SI6 Ca3 AL8 . 1_445 135.53(4)
SI8 Ca3 AL8 . 1_445 80.00(7)
SI7 Ca3 AL8 . 1_445 95.85(10)
AL8 Ca3 AL8 1_455 1_445 80.00(7)
AL7 Ca3 AL8 1_545 1_445 43.57(3)
SI8 Ca3 AL8 1_455 1_445 80.00(7)
SI7 Ca3 AL8 1_545 1_445 43.57(3)
AL6 Ca3 AL7 1_445 1_445 98.19(7)
SI6 Ca3 AL7 1_445 1_445 98.19(7)
AL6 Ca3 AL7 1_455 1_445 98.19(7)
SI6 Ca3 AL7 1_455 1_445 98.19(7)
SI6 Ca3 AL7 . 1_445 177.62(15)
SI8 Ca3 AL7 . 1_445 95.85(10)
SI7 Ca3 AL7 . 1_445 80.00(7)
AL8 Ca3 AL7 1_455 1_445 43.57(3)
AL7 Ca3 AL7 1_545 1_445 80.00(7)
SI8 Ca3 AL7 1_455 1_445 43.57(3)
SI7 Ca3 AL7 1_545 1_445 80.00(7)
AL8 Ca3 AL7 1_445 1_445 43.57(3)
AL6 Ca3 SI8 1_445 1_445 81.77(9)
SI6 Ca3 SI8 1_445 1_445 81.77(9)
AL6 Ca3 SI8 1_455 1_445 135.53(4)
SI6 Ca3 SI8 1_455 1_445 135.53(4)
SI6 Ca3 SI8 . 1_445 135.53(4)
SI8 Ca3 SI8 . 1_445 80.00(7)
SI7 Ca3 SI8 . 1_445 95.85(10)
AL8 Ca3 SI8 1_455 1_445 80.00(7)
AL7 Ca3 SI8 1_545 1_445 43.57(3)
SI8 Ca3 SI8 1_455 1_445 80.00(7)
SI7 Ca3 SI8 1_545 1_445 43.57(3)
AL7 Ca3 SI8 1_445 1_445 43.57(3)
AL6 Ca3 SI7 1_445 1_445 98.19(7)
SI6 Ca3 SI7 1_445 1_445 98.19(7)
AL6 Ca3 SI7 1_455 1_445 98.19(7)
SI6 Ca3 SI7 1_455 1_445 98.19(7)
SI6 Ca3 SI7 . 1_445 177.62(15)
SI8 Ca3 SI7 . 1_445 95.85(10)
SI7 Ca3 SI7 . 1_445 80.00(7)
AL8 Ca3 SI7 1_455 1_445 43.57(3)
AL7 Ca3 SI7 1_545 1_445 80.00(7)
SI8 Ca3 SI7 1_455 1_445 43.57(3)
SI7 Ca3 SI7 1_545 1_445 80.00(7)
AL8 Ca3 SI7 1_445 1_445 43.57(3)
SI8 Ca3 SI7 1_445 1_445 43.57(3)
AL6 Ca3 AL5 1_445 1_445 43.84(6)
SI6 Ca3 AL5 1_445 1_445 43.84(6)
AL6 Ca3 AL5 1_455 1_445 43.84(6)
SI6 Ca3 AL5 1_455 1_445 43.84(6)
SI6 Ca3 AL5 . 1_445 96.05(16)
SI8 Ca3 AL5 . 1_445 177.82(10)
SI7 Ca3 AL5 . 1_445 137.178(17)
AL8 Ca3 AL5 1_455 1_445 101.65(4)
AL7 Ca3 AL5 1_545 1_445 137.178(18)
SI8 Ca3 AL5 1_455 1_445 101.65(4)
SI7 Ca3 AL5 1_545 1_445 137.178(18)
AL8 Ca3 AL5 1_445 1_445 101.65(4)
AL7 Ca3 AL5 1_445 1_445 86.33(5)
SI8 Ca3 AL5 1_445 1_445 101.65(4)
SI7 Ca3 AL5 1_445 1_445 86.33(5)
AL6 Ca3 SI5 1_445 1_445 43.84(6)
SI6 Ca3 SI5 1_445 1_445 43.84(6)
AL6 Ca3 SI5 1_455 1_445 43.84(6)
SI6 Ca3 SI5 1_455 1_445 43.84(6)
SI6 Ca3 SI5 . 1_445 96.05(16)
SI8 Ca3 SI5 . 1_445 177.82(10)
SI7 Ca3 SI5 . 1_445 137.178(17)
AL8 Ca3 SI5 1_455 1_445 101.65(4)
AL7 Ca3 SI5 1_545 1_445 137.178(18)
SI8 Ca3 SI5 1_455 1_445 101.65(4)
SI7 Ca3 SI5 1_545 1_445 137.178(18)
AL8 Ca3 SI5 1_445 1_445 101.65(4)
AL7 Ca3 SI5 1_445 1_445 86.33(5)
SI8 Ca3 SI5 1_445 1_445 101.65(4)
SI7 Ca3 SI5 1_445 1_445 86.33(5)
AL6 Ca3 AL5 1_445 1_545 43.84(6)
SI6 Ca3 AL5 1_445 1_545 43.84(6)
AL6 Ca3 AL5 1_455 1_545 96.05(16)
SI6 Ca3 AL5 1_455 1_545 96.05(16)
SI6 Ca3 AL5 . 1_545 43.84(6)
SI8 Ca3 AL5 . 1_545 101.65(4)
SI7 Ca3 AL5 . 1_545 137.178(18)
AL8 Ca3 AL5 1_455 1_545 177.82(10)
AL7 Ca3 AL5 1_545 1_545 86.33(5)
SI8 Ca3 AL5 1_455 1_545 177.82(10)
SI7 Ca3 AL5 1_545 1_545 86.33(5)
AL8 Ca3 AL5 1_445 1_545 101.65(4)
AL7 Ca3 AL5 1_445 1_545 137.178(18)
SI8 Ca3 AL5 1_445 1_545 101.65(4)
SI7 Ca3 AL5 1_445 1_545 137.178(18)
AL5 Ca3 AL5 1_445 1_545 76.67(10)
SI5 Ca3 AL5 1_445 1_545 76.67(10)
AL6 Ca3 SI5 1_445 1_545 43.84(6)
SI6 Ca3 SI5 1_445 1_545 43.84(6)
AL6 Ca3 SI5 1_455 1_545 96.05(16)
SI6 Ca3 SI5 1_455 1_545 96.05(16)
SI6 Ca3 SI5 . 1_545 43.84(6)
SI8 Ca3 SI5 . 1_545 101.65(4)
SI7 Ca3 SI5 . 1_545 137.178(18)
AL8 Ca3 SI5 1_455 1_545 177.82(10)
AL7 Ca3 SI5 1_545 1_545 86.33(5)
SI8 Ca3 SI5 1_455 1_545 177.82(10)
SI7 Ca3 SI5 1_545 1_545 86.33(5)
AL8 Ca3 SI5 1_445 1_545 101.65(4)
AL7 Ca3 SI5 1_445 1_545 137.178(18)
SI8 Ca3 SI5 1_445 1_545 101.65(4)
SI7 Ca3 SI5 1_445 1_545 137.178(18)
AL5 Ca3 SI5 1_445 1_545 76.67(10)
SI5 Ca3 SI5 1_445 1_545 76.67(10)
AL6 Ca3 SI5 1_445 . 96.05(16)
SI6 Ca3 SI5 1_445 . 96.05(16)
AL6 Ca3 SI5 1_455 . 43.84(6)
SI6 Ca3 SI5 1_455 . 43.84(6)
SI6 Ca3 SI5 . . 43.84(6)
SI8 Ca3 SI5 . . 101.65(4)
SI7 Ca3 SI5 . . 86.33(5)
AL8 Ca3 SI5 1_455 . 101.65(4)
AL7 Ca3 SI5 1_545 . 137.178(18)
SI8 Ca3 SI5 1_455 . 101.65(4)
SI7 Ca3 SI5 1_545 . 137.178(18)
AL8 Ca3 SI5 1_445 . 177.82(10)
AL7 Ca3 SI5 1_445 . 137.178(17)
SI8 Ca3 SI5 1_445 . 177.82(10)
SI7 Ca3 SI5 1_445 . 137.178(17)
AL5 Ca3 SI5 1_445 . 76.67(10)
SI5 Ca3 SI5 1_445 . 76.67(10)
AL5 Ca3 SI5 1_545 . 76.67(10)
SI5 Ca3 SI5 1_545 . 76.67(10)
AL6 Ca3 Ca3 1_445 1_665 131.79(8)
SI6 Ca3 Ca3 1_445 1_665 131.79(8)
AL6 Ca3 Ca3 1_455 1_665 90
SI6 Ca3 Ca3 1_455 1_665 90
SI6 Ca3 Ca3 . 1_665 48.21(8)
SI8 Ca3 Ca3 . 1_665 50.00(4)
SI7 Ca3 Ca3 . 1_665 50.00(4)
AL8 Ca3 Ca3 1_455 1_665 90
AL7 Ca3 Ca3 1_545 1_665 90
SI8 Ca3 Ca3 1_455 1_665 90
SI7 Ca3 Ca3 1_545 1_665 90
AL8 Ca3 Ca3 1_445 1_665 130.00(4)
AL7 Ca3 Ca3 1_445 1_665 130.00(4)
SI8 Ca3 Ca3 1_445 1_665 130.00(4)
SI7 Ca3 Ca3 1_445 1_665 130.00(4)
AL5 Ca3 Ca3 1_445 1_665 128.34(5)
SI5 Ca3 Ca3 1_445 1_665 128.34(5)
AL5 Ca3 Ca3 1_545 1_665 90
SI5 Ca3 Ca3 1_545 1_665 90
SI5 Ca3 Ca3 . 1_665 51.66(5)
AL6 Ca3 Ca3 1_445 1_445 48.21(8)
SI6 Ca3 Ca3 1_445 1_445 48.21(8)
AL6 Ca3 Ca3 1_455 1_445 90
SI6 Ca3 Ca3 1_455 1_445 90
SI6 Ca3 Ca3 . 1_445 131.79(8)
SI8 Ca3 Ca3 . 1_445 130.00(4)
SI7 Ca3 Ca3 . 1_445 130.00(4)
AL8 Ca3 Ca3 1_455 1_445 90
AL7 Ca3 Ca3 1_545 1_445 90
SI8 Ca3 Ca3 1_455 1_445 90
SI7 Ca3 Ca3 1_545 1_445 90
AL8 Ca3 Ca3 1_445 1_445 50.00(4)
AL7 Ca3 Ca3 1_445 1_445 50.00(4)
SI8 Ca3 Ca3 1_445 1_445 50.00(4)
SI7 Ca3 Ca3 1_445 1_445 50.00(4)
AL5 Ca3 Ca3 1_445 1_445 51.66(5)
SI5 Ca3 Ca3 1_445 1_445 51.66(5)
AL5 Ca3 Ca3 1_545 1_445 90
SI5 Ca3 Ca3 1_545 1_445 90
SI5 Ca3 Ca3 . 1_445 128.34(5)
Ca3 Ca3 Ca3 1_665 1_445 180
AL6 Ca3 Ca3 1_445 1_545 48.21(8)
SI6 Ca3 Ca3 1_445 1_545 48.21(8)
AL6 Ca3 Ca3 1_455 1_545 131.79(8)
SI6 Ca3 Ca3 1_455 1_545 131.79(8)
SI6 Ca3 Ca3 . 1_545 90
SI8 Ca3 Ca3 . 1_545 90
SI7 Ca3 Ca3 . 1_545 130.00(4)
AL8 Ca3 Ca3 1_455 1_545 130.00(4)
AL7 Ca3 Ca3 1_545 1_545 50.00(4)
SI8 Ca3 Ca3 1_455 1_545 130.00(4)
SI7 Ca3 Ca3 1_545 1_545 50.00(4)
AL8 Ca3 Ca3 1_445 1_545 50.00(4)
AL7 Ca3 Ca3 1_445 1_545 90
SI8 Ca3 Ca3 1_445 1_545 50.00(4)
SI7 Ca3 Ca3 1_445 1_545 90
AL5 Ca3 Ca3 1_445 1_545 90
SI5 Ca3 Ca3 1_445 1_545 90
AL5 Ca3 Ca3 1_545 1_545 51.66(5)
SI5 Ca3 Ca3 1_545 1_545 51.66(5)
SI5 Ca3 Ca3 . 1_545 128.34(5)
Ca3 Ca3 Ca3 1_665 1_545 120
Ca3 Ca3 Ca3 1_445 1_545 60
AL6 Ca3 Ca3 1_445 1_655 90
SI6 Ca3 Ca3 1_445 1_655 90
AL6 Ca3 Ca3 1_455 1_655 131.79(8)
SI6 Ca3 Ca3 1_455 1_655 131.79(8)
SI6 Ca3 Ca3 . 1_655 48.21(8)
SI8 Ca3 Ca3 . 1_655 50.00(4)
SI7 Ca3 Ca3 . 1_655 90
AL8 Ca3 Ca3 1_455 1_655 130.00(4)
AL7 Ca3 Ca3 1_545 1_655 50.00(4)
SI8 Ca3 Ca3 1_455 1_655 130.00(4)
SI7 Ca3 Ca3 1_545 1_655 50.00(4)
AL8 Ca3 Ca3 1_445 1_655 90
AL7 Ca3 Ca3 1_445 1_655 130.00(4)
SI8 Ca3 Ca3 1_445 1_655 90
SI7 Ca3 Ca3 1_445 1_655 130.00(4)
AL5 Ca3 Ca3 1_445 1_655 128.34(5)
SI5 Ca3 Ca3 1_445 1_655 128.34(5)
AL5 Ca3 Ca3 1_545 1_655 51.66(5)
SI5 Ca3 Ca3 1_545 1_655 51.66(5)
SI5 Ca3 Ca3 . 1_655 90
Ca3 Ca3 Ca3 1_665 1_655 60
Ca3 Ca3 Ca3 1_445 1_655 120
Ca3 Ca3 Ca3 1_545 1_655 60
AL6 Ca3 Ca3 1_445 1_565 131.79(8)
SI6 Ca3 Ca3 1_445 1_565 131.79(8)
AL6 Ca3 Ca3 1_455 1_565 48.21(8)
SI6 Ca3 Ca3 1_455 1_565 48.21(8)
SI6 Ca3 Ca3 . 1_565 90
SI8 Ca3 Ca3 . 1_565 90
SI7 Ca3 Ca3 . 1_565 50.00(4)
AL8 Ca3 Ca3 1_455 1_565 50.00(4)
AL7 Ca3 Ca3 1_545 1_565 130.00(4)
SI8 Ca3 Ca3 1_455 1_565 50.00(4)
SI7 Ca3 Ca3 1_545 1_565 130.00(4)
AL8 Ca3 Ca3 1_445 1_565 130.00(4)
AL7 Ca3 Ca3 1_445 1_565 90
SI8 Ca3 Ca3 1_445 1_565 130.00(4)
SI7 Ca3 Ca3 1_445 1_565 90
AL5 Ca3 Ca3 1_445 1_565 90
SI5 Ca3 Ca3 1_445 1_565 90
AL5 Ca3 Ca3 1_545 1_565 128.34(5)
SI5 Ca3 Ca3 1_545 1_565 128.34(5)
SI5 Ca3 Ca3 . 1_565 51.66(5)
Ca3 Ca3 Ca3 1_665 1_565 60
Ca3 Ca3 Ca3 1_445 1_565 120
Ca3 Ca3 Ca3 1_545 1_565 180
Ca3 Ca3 Ca3 1_655 1_565 120.0000(10)
AL6 Ca3 Ca3 1_445 1_455 90
SI6 Ca3 Ca3 1_445 1_455 90
AL6 Ca3 Ca3 1_455 1_455 48.21(8)
SI6 Ca3 Ca3 1_455 1_455 48.21(8)
SI6 Ca3 Ca3 . 1_455 131.79(8)
SI8 Ca3 Ca3 . 1_455 130.00(4)
SI7 Ca3 Ca3 . 1_455 90
AL8 Ca3 Ca3 1_455 1_455 50.00(4)
AL7 Ca3 Ca3 1_545 1_455 130.00(4)
SI8 Ca3 Ca3 1_455 1_455 50.00(4)
SI7 Ca3 Ca3 1_545 1_455 130.00(4)
AL8 Ca3 Ca3 1_445 1_455 90
AL7 Ca3 Ca3 1_445 1_455 50.00(4)
SI8 Ca3 Ca3 1_445 1_455 90
SI7 Ca3 Ca3 1_445 1_455 50.00(4)
AL5 Ca3 Ca3 1_445 1_455 51.66(5)
SI5 Ca3 Ca3 1_445 1_455 51.66(5)
AL5 Ca3 Ca3 1_545 1_455 128.34(5)
SI5 Ca3 Ca3 1_545 1_455 128.34(5)
SI5 Ca3 Ca3 . 1_455 90
Ca3 Ca3 Ca3 1_665 1_455 120
Ca3 Ca3 Ca3 1_445 1_455 60
Ca3 Ca3 Ca3 1_545 1_455 120
Ca3 Ca3 Ca3 1_655 1_455 180
Ca3 Ca3 Ca3 1_565 1_455 60
AL6 Ca3 Ca3 1_445 4_556 129.70(11)
SI6 Ca3 Ca3 1_445 4_556 129.70(11)
AL6 Ca3 Ca3 1_455 4_556 129.70(11)
SI6 Ca3 Ca3 1_455 4_556 129.70(11)
SI6 Ca3 Ca3 . 4_556 129.70(11)
SI8 Ca3 Ca3 . 4_556 47.92(5)
SI7 Ca3 Ca3 . 4_556 47.92(5)
AL8 Ca3 Ca3 1_455 4_556 47.92(5)
AL7 Ca3 Ca3 1_545 4_556 47.92(5)
SI8 Ca3 Ca3 1_455 4_556 47.92(5)
SI7 Ca3 Ca3 1_545 4_556 47.92(5)
AL8 Ca3 Ca3 1_445 4_556 47.92(5)
AL7 Ca3 Ca3 1_445 4_556 47.92(5)
SI8 Ca3 Ca3 1_445 4_556 47.92(5)
SI7 Ca3 Ca3 1_445 4_556 47.92(5)
AL5 Ca3 Ca3 1_445 4_556 134.26(6)
SI5 Ca3 Ca3 1_445 4_556 134.26(6)
AL5 Ca3 Ca3 1_545 4_556 134.26(6)
SI5 Ca3 Ca3 1_545 4_556 134.26(6)
SI5 Ca3 Ca3 . 4_556 134.26(6)
Ca3 Ca3 Ca3 1_665 4_556 90
Ca3 Ca3 Ca3 1_445 4_556 90
Ca3 Ca3 Ca3 1_545 4_556 90
Ca3 Ca3 Ca3 1_655 4_556 90
Ca3 Ca3 Ca3 1_565 4_556 90
Ca3 Ca3 Ca3 1_455 4_556 90
AL6 Ca3 Ca2 1_445 . 50.30(11)
SI6 Ca3 Ca2 1_445 . 50.30(11)
AL6 Ca3 Ca2 1_455 . 50.30(11)
SI6 Ca3 Ca2 1_455 . 50.30(11)
SI6 Ca3 Ca2 . . 50.30(11)
SI8 Ca3 Ca2 . . 132.08(5)
SI7 Ca3 Ca2 . . 132.08(5)
AL8 Ca3 Ca2 1_455 . 132.08(5)
AL7 Ca3 Ca2 1_545 . 132.08(5)
SI8 Ca3 Ca2 1_455 . 132.08(5)
SI7 Ca3 Ca2 1_545 . 132.08(5)
AL8 Ca3 Ca2 1_445 . 132.08(5)
AL7 Ca3 Ca2 1_445 . 132.08(5)
SI8 Ca3 Ca2 1_445 . 132.08(5)
SI7 Ca3 Ca2 1_445 . 132.08(5)
AL5 Ca3 Ca2 1_445 . 45.74(6)
SI5 Ca3 Ca2 1_445 . 45.74(6)
AL5 Ca3 Ca2 1_545 . 45.74(6)
SI5 Ca3 Ca2 1_545 . 45.74(6)
SI5 Ca3 Ca2 . . 45.74(6)
Ca3 Ca3 Ca2 1_665 . 90
Ca3 Ca3 Ca2 1_445 . 90
Ca3 Ca3 Ca2 1_545 . 90
Ca3 Ca3 Ca2 1_655 . 90
Ca3 Ca3 Ca2 1_565 . 90
Ca3 Ca3 Ca2 1_455 . 90
Ca3 Ca3 Ca2 4_556 . 180
AL2 SI1 AL2 1_565 1_455 120
AL2 SI1 SI2 1_455 1_565 120
AL2 SI1 SI2 1_565 1_455 120
SI2 SI1 SI2 1_565 1_455 120
AL2 SI1 SI2 1_565 . 120
AL2 SI1 SI2 1_455 . 120
SI2 SI1 SI2 1_565 . 120
SI2 SI1 SI2 1_455 . 120
AL2 SI1 Ca1 1_565 1_665 68.133(16)
AL2 SI1 Ca1 1_455 1_665 138.15(4)
SI2 SI1 Ca1 1_565 1_665 68.133(16)
SI2 SI1 Ca1 1_455 1_665 138.15(4)
SI2 SI1 Ca1 . 1_665 68.133(16)
AL2 SI1 Ca1 1_565 1_565 68.133(15)
AL2 SI1 Ca1 1_455 1_565 68.133(15)
SI2 SI1 Ca1 1_565 1_565 68.133(15)
SI2 SI1 Ca1 1_455 1_565 68.133(15)
SI2 SI1 Ca1 . 1_565 138.15(4)
Ca1 SI1 Ca1 1_665 1_565 80.35(7)
AL2 SI1 Ca1 1_565 4 138.15(4)
AL2 SI1 Ca1 1_455 4 68.133(15)
SI2 SI1 Ca1 1_565 4 138.15(4)
SI2 SI1 Ca1 1_455 4 68.133(15)
SI2 SI1 Ca1 . 4 68.133(15)
Ca1 SI1 Ca1 1_665 4 136.27(3)
Ca1 SI1 Ca1 1_565 4 136.27(3)
AL2 SI1 Ca1 1_565 4_565 68.133(15)
AL2 SI1 Ca1 1_455 4_565 68.133(15)
SI2 SI1 Ca1 1_565 4_565 68.133(15)
SI2 SI1 Ca1 1_455 4_565 68.133(15)
SI2 SI1 Ca1 . 4_565 138.15(4)
Ca1 SI1 Ca1 1_665 4_565 136.27(3)
Ca1 SI1 Ca1 1_565 4_565 83.70(9)
Ca1 SI1 Ca1 4 4_565 80.35(7)
AL2 SI1 Ca1 1_565 . 138.15(4)
AL2 SI1 Ca1 1_455 . 68.133(15)
SI2 SI1 Ca1 1_565 . 138.15(4)
SI2 SI1 Ca1 1_455 . 68.133(15)
SI2 SI1 Ca1 . . 68.133(15)
Ca1 SI1 Ca1 1_665 . 80.35(7)
Ca1 SI1 Ca1 1_565 . 80.35(7)
Ca1 SI1 Ca1 4 . 83.70(9)
Ca1 SI1 Ca1 4_565 . 136.27(3)
AL2 SI1 Ca1 1_565 4_665 68.133(16)
AL2 SI1 Ca1 1_455 4_665 138.15(4)
SI2 SI1 Ca1 1_565 4_665 68.133(16)
SI2 SI1 Ca1 1_455 4_665 138.15(4)
SI2 SI1 Ca1 . 4_665 68.133(16)
Ca1 SI1 Ca1 1_665 4_665 83.70(9)
Ca1 SI1 Ca1 1_565 4_665 136.27(3)
Ca1 SI1 Ca1 4 4_665 80.35(7)
Ca1 SI1 Ca1 4_565 4_665 80.35(7)
Ca1 SI1 Ca1 . 4_665 136.27(3)
AL2 SI1 SI3 1_565 . 90
AL2 SI1 SI3 1_455 . 90
SI2 SI1 SI3 1_565 . 90
SI2 SI1 SI3 1_455 . 90
SI2 SI1 SI3 . . 90
Ca1 SI1 SI3 1_665 . 48.15(4)
Ca1 SI1 SI3 1_565 . 48.15(4)
Ca1 SI1 SI3 4 . 131.85(4)
Ca1 SI1 SI3 4_565 . 131.85(4)
Ca1 SI1 SI3 . . 48.15(4)
Ca1 SI1 SI3 4_665 . 131.85(4)
AL1 SI2 AL1 1_655 1_545 120
AL1 SI2 SI1 1_545 1_655 120
AL1 SI2 SI1 1_655 1_545 120
SI1 SI2 SI1 1_655 1_545 120
AL1 SI2 SI1 1_655 . 120
AL1 SI2 SI1 1_545 . 120
SI1 SI2 SI1 1_655 . 120
SI1 SI2 SI1 1_545 . 120
AL1 SI2 Ca1 1_655 1_665 68.133(15)
AL1 SI2 Ca1 1_545 1_665 138.15(4)
SI1 SI2 Ca1 1_655 1_665 68.133(15)
SI1 SI2 Ca1 1_545 1_665 138.15(4)
SI1 SI2 Ca1 . 1_665 68.133(15)
AL1 SI2 Ca1 1_655 1_655 68.133(15)
AL1 SI2 Ca1 1_545 1_655 68.133(15)
SI1 SI2 Ca1 1_655 1_655 68.133(15)
SI1 SI2 Ca1 1_545 1_655 68.133(15)
SI1 SI2 Ca1 . 1_655 138.15(4)
Ca1 SI2 Ca1 1_665 1_655 80.35(7)
AL1 SI2 Ca1 1_655 4 138.15(4)
AL1 SI2 Ca1 1_545 4 68.133(15)
SI1 SI2 Ca1 1_655 4 138.15(4)
SI1 SI2 Ca1 1_545 4 68.133(15)
SI1 SI2 Ca1 . 4 68.133(15)
Ca1 SI2 Ca1 1_665 4 136.27(3)
Ca1 SI2 Ca1 1_655 4 136.27(3)
AL1 SI2 Ca1 1_655 4_655 68.133(15)
AL1 SI2 Ca1 1_545 4_655 68.133(15)
SI1 SI2 Ca1 1_655 4_655 68.133(15)
SI1 SI2 Ca1 1_545 4_655 68.133(15)
SI1 SI2 Ca1 . 4_655 138.15(4)
Ca1 SI2 Ca1 1_665 4_655 136.27(3)
Ca1 SI2 Ca1 1_655 4_655 83.70(9)
Ca1 SI2 Ca1 4 4_655 80.35(7)
AL1 SI2 Ca1 1_655 . 138.15(4)
AL1 SI2 Ca1 1_545 . 68.133(15)
SI1 SI2 Ca1 1_655 . 138.15(4)
SI1 SI2 Ca1 1_545 . 68.133(15)
SI1 SI2 Ca1 . . 68.133(15)
Ca1 SI2 Ca1 1_665 . 80.35(7)
Ca1 SI2 Ca1 1_655 . 80.35(7)
Ca1 SI2 Ca1 4 . 83.70(9)
Ca1 SI2 Ca1 4_655 . 136.27(3)
AL1 SI2 Ca1 1_655 4_665 68.133(15)
AL1 SI2 Ca1 1_545 4_665 138.15(4)
SI1 SI2 Ca1 1_655 4_665 68.133(15)
SI1 SI2 Ca1 1_545 4_665 138.15(4)
SI1 SI2 Ca1 . 4_665 68.133(15)
Ca1 SI2 Ca1 1_665 4_665 83.70(9)
Ca1 SI2 Ca1 1_655 4_665 136.27(3)
Ca1 SI2 Ca1 4 4_665 80.35(7)
Ca1 SI2 Ca1 4_655 4_665 80.35(7)
Ca1 SI2 Ca1 . 4_665 136.27(3)
AL1 SI2 SI4 1_655 . 90
AL1 SI2 SI4 1_545 . 90
SI1 SI2 SI4 1_655 . 90
SI1 SI2 SI4 1_545 . 90
SI1 SI2 SI4 . . 90
Ca1 SI2 SI4 1_665 . 48.15(4)
Ca1 SI2 SI4 1_655 . 48.15(4)
Ca1 SI2 SI4 4 . 131.85(4)
Ca1 SI2 SI4 4_655 . 131.85(4)
Ca1 SI2 SI4 . . 48.15(4)
Ca1 SI2 SI4 4_665 . 131.85(4)
AL4 SI3 AL4 1_565 1_455 118.69(5)
SI4 SI3 AL4 1_565 1_455 118.69(5)
AL4 SI3 SI4 1_565 1_455 118.69(5)
SI4 SI3 SI4 1_565 1_455 118.69(5)
AL4 SI3 SI4 1_565 . 118.69(5)
SI4 SI3 SI4 1_565 . 118.69(5)
AL4 SI3 SI4 1_455 . 118.69(5)
SI4 SI3 SI4 1_455 . 118.69(5)
AL4 SI3 Ca1 1_565 . 146.06(18)
SI4 SI3 Ca1 1_565 . 146.06(18)
AL4 SI3 Ca1 1_455 . 72.40(9)
SI4 SI3 Ca1 1_455 . 72.40(9)
SI4 SI3 Ca1 . . 72.40(9)
AL4 SI3 Ca1 1_565 1_565 72.40(9)
SI4 SI3 Ca1 1_565 1_565 72.40(9)
AL4 SI3 Ca1 1_455 1_565 72.40(9)
SI4 SI3 Ca1 1_455 1_565 72.40(9)
SI4 SI3 Ca1 . 1_565 146.06(18)
Ca1 SI3 Ca1 . 1_565 82.28(12)
AL4 SI3 Ca1 1_565 1_665 72.40(9)
SI4 SI3 Ca1 1_565 1_665 72.40(9)
AL4 SI3 Ca1 1_455 1_665 146.06(18)
SI4 SI3 Ca1 1_455 1_665 146.06(18)
SI4 SI3 Ca1 . 1_665 72.40(9)
Ca1 SI3 Ca1 . 1_665 82.28(12)
Ca1 SI3 Ca1 1_565 1_665 82.28(12)
AL4 SI3 Ca2 1_565 1_665 64.10(8)
SI4 SI3 Ca2 1_565 1_665 64.10(8)
AL4 SI3 Ca2 1_455 1_665 129.28(19)
SI4 SI3 Ca2 1_455 1_665 129.28(19)
SI4 SI3 Ca2 . 1_665 64.10(8)
Ca1 SI3 Ca2 . 1_665 136.50(2)
Ca1 SI3 Ca2 1_565 1_665 136.50(2)
Ca1 SI3 Ca2 1_665 1_665 84.67(6)
AL4 SI3 Ca2 1_565 1_565 64.10(8)
SI4 SI3 Ca2 1_565 1_565 64.10(8)
AL4 SI3 Ca2 1_455 1_565 64.10(8)
SI4 SI3 Ca2 1_455 1_565 64.10(8)
SI4 SI3 Ca2 . 1_565 129.28(19)
Ca1 SI3 Ca2 . 1_565 136.50(2)
Ca1 SI3 Ca2 1_565 1_565 84.67(6)
Ca1 SI3 Ca2 1_665 1_565 136.50(2)
Ca2 SI3 Ca2 1_665 1_565 76.91(12)
AL4 SI3 Ca2 1_565 . 129.28(19)
SI4 SI3 Ca2 1_565 . 129.28(19)
AL4 SI3 Ca2 1_455 . 64.10(8)
SI4 SI3 Ca2 1_455 . 64.10(8)
SI4 SI3 Ca2 . . 64.10(8)
Ca1 SI3 Ca2 . . 84.67(6)
Ca1 SI3 Ca2 1_565 . 136.50(2)
Ca1 SI3 Ca2 1_665 . 136.50(2)
Ca2 SI3 Ca2 1_665 . 76.91(12)
Ca2 SI3 Ca2 1_565 . 76.91(12)
AL4 SI3 SI1 1_565 . 96.62(13)
SI4 SI3 SI1 1_565 . 96.62(13)
AL4 SI3 SI1 1_455 . 96.62(13)
SI4 SI3 SI1 1_455 . 96.62(13)
SI4 SI3 SI1 . . 96.62(13)
Ca1 SI3 SI1 . . 49.44(8)
Ca1 SI3 SI1 1_565 . 49.44(8)
Ca1 SI3 SI1 1_665 . 49.44(8)
Ca2 SI3 SI1 1_665 . 134.10(8)
Ca2 SI3 SI1 1_565 . 134.10(8)
Ca2 SI3 SI1 . . 134.10(8)
AL4 SI3 SI5 1_565 . 83.38(13)
SI4 SI3 SI5 1_565 . 83.38(13)
AL4 SI3 SI5 1_455 . 83.38(13)
SI4 SI3 SI5 1_455 . 83.38(13)
SI4 SI3 SI5 . . 83.38(13)
Ca1 SI3 SI5 . . 130.56(8)
Ca1 SI3 SI5 1_565 . 130.56(8)
Ca1 SI3 SI5 1_665 . 130.56(8)
Ca2 SI3 SI5 1_665 . 45.90(8)
Ca2 SI3 SI5 1_565 . 45.90(8)
Ca2 SI3 SI5 . . 45.90(8)
SI1 SI3 SI5 . . 180
AL3 SI4 AL3 1_545 1_655 118.69(5)
SI3 SI4 AL3 1_545 1_655 118.69(5)
AL3 SI4 SI3 1_545 1_655 118.69(5)
SI3 SI4 SI3 1_545 1_655 118.69(5)
AL3 SI4 SI3 1_545 . 118.69(5)
SI3 SI4 SI3 1_545 . 118.69(5)
AL3 SI4 SI3 1_655 . 118.69(5)
SI3 SI4 SI3 1_655 . 118.69(5)
AL3 SI4 Ca2 1_545 1_665 146.15(18)
SI3 SI4 Ca2 1_545 1_665 146.15(18)
AL3 SI4 Ca2 1_655 1_665 72.36(9)
SI3 SI4 Ca2 1_655 1_665 72.36(9)
SI3 SI4 Ca2 . 1_665 72.36(9)
AL3 SI4 Ca2 1_545 1_655 72.36(9)
SI3 SI4 Ca2 1_545 1_655 72.36(9)
AL3 SI4 Ca2 1_655 1_655 72.36(9)
SI3 SI4 Ca2 1_655 1_655 72.36(9)
SI3 SI4 Ca2 . 1_655 146.15(18)
Ca2 SI4 Ca2 1_665 1_655 82.42(12)
AL3 SI4 Ca2 1_545 . 72.36(9)
SI3 SI4 Ca2 1_545 . 72.36(9)
AL3 SI4 Ca2 1_655 . 146.15(18)
SI3 SI4 Ca2 1_655 . 146.15(18)
SI3 SI4 Ca2 . . 72.36(9)
Ca2 SI4 Ca2 1_665 . 82.42(12)
Ca2 SI4 Ca2 1_655 . 82.42(12)
AL3 SI4 Ca1 1_545 . 64.12(8)
SI3 SI4 Ca1 1_545 . 64.12(8)
AL3 SI4 Ca1 1_655 . 129.19(19)
SI3 SI4 Ca1 1_655 . 129.19(19)
SI3 SI4 Ca1 . . 64.12(8)
Ca2 SI4 Ca1 1_665 . 136.48(3)
Ca2 SI4 Ca1 1_655 . 136.48(3)
Ca2 SI4 Ca1 . . 84.66(6)
AL3 SI4 Ca1 1_545 1_655 64.12(8)
SI3 SI4 Ca1 1_545 1_655 64.12(8)
AL3 SI4 Ca1 1_655 1_655 64.12(8)
SI3 SI4 Ca1 1_655 1_655 64.12(8)
SI3 SI4 Ca1 . 1_655 129.19(19)
Ca2 SI4 Ca1 1_665 1_655 136.48(3)
Ca2 SI4 Ca1 1_655 1_655 84.66(6)
Ca2 SI4 Ca1 . 1_655 136.48(3)
Ca1 SI4 Ca1 . 1_655 76.77(12)
AL3 SI4 Ca1 1_545 1_665 129.19(19)
SI3 SI4 Ca1 1_545 1_665 129.19(19)
AL3 SI4 Ca1 1_655 1_665 64.12(8)
SI3 SI4 Ca1 1_655 1_665 64.12(8)
SI3 SI4 Ca1 . 1_665 64.12(8)
Ca2 SI4 Ca1 1_665 1_665 84.66(6)
Ca2 SI4 Ca1 1_655 1_665 136.48(3)
Ca2 SI4 Ca1 . 1_665 136.48(3)
Ca1 SI4 Ca1 . 1_665 76.77(12)
Ca1 SI4 Ca1 1_655 1_665 76.77(12)
AL3 SI4 SI6 1_545 . 96.62(13)
SI3 SI4 SI6 1_545 . 96.62(13)
AL3 SI4 SI6 1_655 . 96.62(13)
SI3 SI4 SI6 1_655 . 96.62(13)
SI3 SI4 SI6 . . 96.62(13)
Ca2 SI4 SI6 1_665 . 49.53(8)
Ca2 SI4 SI6 1_655 . 49.53(8)
Ca2 SI4 SI6 . . 49.53(8)
Ca1 SI4 SI6 . . 134.19(8)
Ca1 SI4 SI6 1_655 . 134.19(8)
Ca1 SI4 SI6 1_665 . 134.19(8)
AL3 SI4 SI2 1_545 . 83.38(13)
SI3 SI4 SI2 1_545 . 83.38(13)
AL3 SI4 SI2 1_655 . 83.38(13)
SI3 SI4 SI2 1_655 . 83.38(13)
SI3 SI4 SI2 . . 83.38(13)
Ca2 SI4 SI2 1_665 . 130.47(8)
Ca2 SI4 SI2 1_655 . 130.47(8)
Ca2 SI4 SI2 . . 130.47(8)
Ca1 SI4 SI2 . . 45.81(8)
Ca1 SI4 SI2 1_655 . 45.81(8)
Ca1 SI4 SI2 1_665 . 45.81(8)
SI6 SI4 SI2 . . 180
AL6 SI5 AL6 1_565 1_455 118.00(7)
SI6 SI5 AL6 1_565 1_455 118.00(7)
AL6 SI5 SI6 1_565 1_455 118.00(7)
SI6 SI5 SI6 1_565 1_455 118.00(7)
AL6 SI5 SI6 1_565 . 118.00(7)
SI6 SI5 SI6 1_565 . 118.00(7)
AL6 SI5 SI6 1_455 . 118.00(7)
SI6 SI5 SI6 1_455 . 118.00(7)
AL6 SI5 Ca2 1_565 . 147.53(17)
SI6 SI5 Ca2 1_565 . 147.53(17)
AL6 SI5 Ca2 1_455 . 73.61(10)
SI6 SI5 Ca2 1_455 . 73.61(10)
SI6 SI5 Ca2 . . 73.61(10)
AL6 SI5 Ca2 1_565 1_565 73.61(10)
SI6 SI5 Ca2 1_565 1_565 73.61(10)
AL6 SI5 Ca2 1_455 1_565 73.61(10)
SI6 SI5 Ca2 1_455 1_565 73.61(10)
SI6 SI5 Ca2 . 1_565 147.53(17)
Ca2 SI5 Ca2 . 1_565 82.10(11)
AL6 SI5 Ca2 1_565 1_665 73.61(10)
SI6 SI5 Ca2 1_565 1_665 73.61(10)
AL6 SI5 Ca2 1_455 1_665 147.53(17)
SI6 SI5 Ca2 1_455 1_665 147.53(17)
SI6 SI5 Ca2 . 1_665 73.61(10)
Ca2 SI5 Ca2 . 1_665 82.10(11)
Ca2 SI5 Ca2 1_565 1_665 82.10(11)
AL6 SI5 Ca3 1_565 1_665 62.99(10)
SI6 SI5 Ca3 1_565 1_665 62.99(10)
AL6 SI5 Ca3 1_455 1_665 127.54(15)
SI6 SI5 Ca3 1_455 1_665 127.54(15)
SI6 SI5 Ca3 . 1_665 62.99(10)
Ca2 SI5 Ca3 . 1_665 136.59(3)
Ca2 SI5 Ca3 1_565 1_665 136.59(3)
Ca2 SI5 Ca3 1_665 1_665 84.94(7)
AL6 SI5 Ca3 1_565 1_565 62.99(10)
SI6 SI5 Ca3 1_565 1_565 62.99(10)
AL6 SI5 Ca3 1_455 1_565 62.99(10)
SI6 SI5 Ca3 1_455 1_565 62.99(10)
SI6 SI5 Ca3 . 1_565 127.54(15)
Ca2 SI5 Ca3 . 1_565 136.59(3)
Ca2 SI5 Ca3 1_565 1_565 84.94(7)
Ca2 SI5 Ca3 1_665 1_565 136.59(3)
Ca3 SI5 Ca3 1_665 1_565 76.67(10)
AL6 SI5 Ca3 1_565 . 127.54(15)
SI6 SI5 Ca3 1_565 . 127.54(15)
AL6 SI5 Ca3 1_455 . 62.99(10)
SI6 SI5 Ca3 1_455 . 62.99(10)
SI6 SI5 Ca3 . . 62.99(10)
Ca2 SI5 Ca3 . . 84.94(7)
Ca2 SI5 Ca3 1_565 . 136.59(3)
Ca2 SI5 Ca3 1_665 . 136.59(3)
Ca3 SI5 Ca3 1_665 . 76.67(10)
Ca3 SI5 Ca3 1_565 . 76.67(10)
AL6 SI5 SI3 1_565 . 98.21(14)
SI6 SI5 SI3 1_565 . 98.21(14)
AL6 SI5 SI3 1_455 . 98.21(14)
SI6 SI5 SI3 1_455 . 98.21(14)
SI6 SI5 SI3 . . 98.21(14)
Ca2 SI5 SI3 . . 49.32(8)
Ca2 SI5 SI3 1_565 . 49.32(8)
Ca2 SI5 SI3 1_665 . 49.32(8)
Ca3 SI5 SI3 1_665 . 134.26(6)
Ca3 SI5 SI3 1_565 . 134.26(6)
Ca3 SI5 SI3 . . 134.26(6)
AL6 SI5 SI7 1_565 . 81.79(14)
SI6 SI5 SI7 1_565 . 81.79(14)
AL6 SI5 SI7 1_455 . 81.79(14)
SI6 SI5 SI7 1_455 . 81.79(14)
SI6 SI5 SI7 . . 81.79(14)
Ca2 SI5 SI7 . . 130.68(8)
Ca2 SI5 SI7 1_565 . 130.68(8)
Ca2 SI5 SI7 1_665 . 130.68(8)
Ca3 SI5 SI7 1_665 . 45.74(6)
Ca3 SI5 SI7 1_565 . 45.74(6)
Ca3 SI5 SI7 . . 45.74(6)
SI3 SI5 SI7 . . 180
AL5 SI6 AL5 1_545 1_655 118.00(7)
SI5 SI6 AL5 1_545 1_655 118.00(7)
AL5 SI6 SI5 1_545 1_655 118.00(7)
SI5 SI6 SI5 1_545 1_655 118.00(7)
AL5 SI6 SI5 1_545 . 118.00(7)
SI5 SI6 SI5 1_545 . 118.00(7)
AL5 SI6 SI5 1_655 . 118.00(7)
SI5 SI6 SI5 1_655 . 118.00(7)
AL5 SI6 Ca3 1_545 1_665 148.5(2)
SI5 SI6 Ca3 1_545 1_665 148.5(2)
AL5 SI6 Ca3 1_655 1_665 73.17(7)
SI5 SI6 Ca3 1_655 1_665 73.17(7)
SI5 SI6 Ca3 . 1_665 73.17(7)
AL5 SI6 Ca3 1_545 1_655 73.17(7)
SI5 SI6 Ca3 1_545 1_655 73.17(7)
AL5 SI6 Ca3 1_655 1_655 73.17(7)
SI5 SI6 Ca3 1_655 1_655 73.17(7)
SI5 SI6 Ca3 . 1_655 148.5(2)
Ca3 SI6 Ca3 1_665 1_655 83.57(17)
AL5 SI6 Ca3 1_545 . 73.17(7)
SI5 SI6 Ca3 1_545 . 73.17(7)
AL5 SI6 Ca3 1_655 . 148.5(2)
SI5 SI6 Ca3 1_655 . 148.5(2)
SI5 SI6 Ca3 . . 73.17(7)
Ca3 SI6 Ca3 1_665 . 83.57(17)
Ca3 SI6 Ca3 1_655 . 83.57(17)
AL5 SI6 Ca2 1_545 . 63.23(9)
SI5 SI6 Ca2 1_545 . 63.23(9)
AL5 SI6 Ca2 1_655 . 126.7(2)
SI5 SI6 Ca2 1_655 . 126.7(2)
SI5 SI6 Ca2 . . 63.23(9)
Ca3 SI6 Ca2 1_665 . 136.39(4)
Ca3 SI6 Ca2 1_655 . 136.39(4)
Ca3 SI6 Ca2 . . 84.81(7)
AL5 SI6 Ca2 1_545 1_655 63.23(9)
SI5 SI6 Ca2 1_545 1_655 63.23(9)
AL5 SI6 Ca2 1_655 1_655 63.23(9)
SI5 SI6 Ca2 1_655 1_655 63.23(9)
SI5 SI6 Ca2 . 1_655 126.7(2)
Ca3 SI6 Ca2 1_665 1_655 136.39(4)
Ca3 SI6 Ca2 1_655 1_655 84.81(7)
Ca3 SI6 Ca2 . 1_655 136.39(4)
Ca2 SI6 Ca2 . 1_655 75.35(13)
AL5 SI6 Ca2 1_545 1_665 126.7(2)
SI5 SI6 Ca2 1_545 1_665 126.7(2)
AL5 SI6 Ca2 1_655 1_665 63.23(9)
SI5 SI6 Ca2 1_655 1_665 63.23(9)
SI5 SI6 Ca2 . 1_665 63.23(9)
Ca3 SI6 Ca2 1_665 1_665 84.81(7)
Ca3 SI6 Ca2 1_655 1_665 136.39(4)
Ca3 SI6 Ca2 . 1_665 136.39(4)
Ca2 SI6 Ca2 . 1_665 75.35(13)
Ca2 SI6 Ca2 1_655 1_665 75.35(13)
AL5 SI6 SI8 1_545 . 98.21(14)
SI5 SI6 SI8 1_545 . 98.21(14)
AL5 SI6 SI8 1_655 . 98.21(14)
SI5 SI6 SI8 1_655 . 98.21(14)
SI5 SI6 SI8 . . 98.21(14)
Ca3 SI6 SI8 1_665 . 50.30(11)
Ca3 SI6 SI8 1_655 . 50.30(11)
Ca3 SI6 SI8 . . 50.30(11)
Ca2 SI6 SI8 . . 135.11(9)
Ca2 SI6 SI8 1_655 . 135.11(9)
Ca2 SI6 SI8 1_665 . 135.11(9)
AL5 SI6 SI4 1_545 . 81.79(14)
SI5 SI6 SI4 1_545 . 81.79(14)
AL5 SI6 SI4 1_655 . 81.79(14)
SI5 SI6 SI4 1_655 . 81.79(14)
SI5 SI6 SI4 . . 81.79(14)
Ca3 SI6 SI4 1_665 . 129.70(11)
Ca3 SI6 SI4 1_655 . 129.70(11)
Ca3 SI6 SI4 . . 129.70(11)
Ca2 SI6 SI4 . . 44.89(9)
Ca2 SI6 SI4 1_655 . 44.89(9)
Ca2 SI6 SI4 1_665 . 44.89(9)
SI8 SI6 SI4 . . 180
AL8 SI7 AL8 1_565 1_455 120
AL8 SI7 SI8 1_455 1_565 120
AL8 SI7 SI8 1_565 1_455 120
SI8 SI7 SI8 1_565 1_455 120
AL8 SI7 SI8 1_565 . 120
AL8 SI7 SI8 1_455 . 120
SI8 SI7 SI8 1_565 . 120
SI8 SI7 SI8 1_455 . 120
AL8 SI7 Ca3 1_565 . 137.92(5)
AL8 SI7 Ca3 1_455 . 68.215(18)
SI8 SI7 Ca3 1_565 . 137.92(5)
SI8 SI7 Ca3 1_455 . 68.215(18)
SI8 SI7 Ca3 . . 68.215(18)
AL8 SI7 Ca3 1_565 4_666 68.215(18)
AL8 SI7 Ca3 1_455 4_666 137.92(5)
SI8 SI7 Ca3 1_565 4_666 68.215(18)
SI8 SI7 Ca3 1_455 4_666 137.92(5)
SI8 SI7 Ca3 . 4_666 68.215(18)
Ca3 SI7 Ca3 . 4_666 136.43(3)
AL8 SI7 Ca3 1_565 4_566 68.215(17)
AL8 SI7 Ca3 1_455 4_566 68.215(18)
SI8 SI7 Ca3 1_565 4_566 68.215(17)
SI8 SI7 Ca3 1_455 4_566 68.215(18)
SI8 SI7 Ca3 . 4_566 137.92(5)
Ca3 SI7 Ca3 . 4_566 136.43(4)
Ca3 SI7 Ca3 4_666 4_566 80.00(7)
AL8 SI7 Ca3 1_565 1_565 68.215(18)
AL8 SI7 Ca3 1_455 1_565 68.215(18)
SI8 SI7 Ca3 1_565 1_565 68.215(18)
SI8 SI7 Ca3 1_455 1_565 68.215(18)
SI8 SI7 Ca3 . 1_565 137.92(5)
Ca3 SI7 Ca3 . 1_565 80.00(7)
Ca3 SI7 Ca3 4_666 1_565 136.43(4)
Ca3 SI7 Ca3 4_566 1_565 84.15(10)
AL8 SI7 Ca3 1_565 4_556 137.92(5)
AL8 SI7 Ca3 1_455 4_556 68.215(18)
SI8 SI7 Ca3 1_565 4_556 137.92(5)
SI8 SI7 Ca3 1_455 4_556 68.215(18)
SI8 SI7 Ca3 . 4_556 68.215(18)
Ca3 SI7 Ca3 . 4_556 84.15(10)
Ca3 SI7 Ca3 4_666 4_556 80.00(7)
Ca3 SI7 Ca3 4_566 4_556 80.00(7)
Ca3 SI7 Ca3 1_565 4_556 136.43(4)
AL8 SI7 Ca3 1_565 1_665 68.215(18)
AL8 SI7 Ca3 1_455 1_665 137.92(5)
SI8 SI7 Ca3 1_565 1_665 68.215(18)
SI8 SI7 Ca3 1_455 1_665 137.92(5)
SI8 SI7 Ca3 . 1_665 68.215(18)
Ca3 SI7 Ca3 . 1_665 80.00(7)
Ca3 SI7 Ca3 4_666 1_665 84.15(10)
Ca3 SI7 Ca3 4_566 1_665 136.43(4)
Ca3 SI7 Ca3 1_565 1_665 80.00(7)
Ca3 SI7 Ca3 4_556 1_665 136.43(3)
AL8 SI7 SI5 1_565 . 90
AL8 SI7 SI5 1_455 . 90
SI8 SI7 SI5 1_565 . 90
SI8 SI7 SI5 1_455 . 90
SI8 SI7 SI5 . . 90
Ca3 SI7 SI5 . . 47.92(5)
Ca3 SI7 SI5 4_666 . 132.08(5)
Ca3 SI7 SI5 4_566 . 132.08(5)
Ca3 SI7 SI5 1_565 . 47.92(5)
Ca3 SI7 SI5 4_556 . 132.08(5)
Ca3 SI7 SI5 1_665 . 47.92(5)
AL7 SI8 AL7 1_655 1_545 120
AL7 SI8 SI7 1_545 1_655 120
AL7 SI8 SI7 1_655 1_545 120
SI7 SI8 SI7 1_655 1_545 120
AL7 SI8 SI7 1_655 . 120
AL7 SI8 SI7 1_545 . 120
SI7 SI8 SI7 1_655 . 120
SI7 SI8 SI7 1_545 . 120
AL7 SI8 Ca3 1_655 . 137.92(5)
AL7 SI8 Ca3 1_545 . 68.215(18)
SI7 SI8 Ca3 1_655 . 137.92(5)
SI7 SI8 Ca3 1_545 . 68.215(18)
SI7 SI8 Ca3 . . 68.215(18)
AL7 SI8 Ca3 1_655 4_666 68.215(18)
AL7 SI8 Ca3 1_545 4_666 137.92(5)
SI7 SI8 Ca3 1_655 4_666 68.215(18)
SI7 SI8 Ca3 1_545 4_666 137.92(5)
SI7 SI8 Ca3 . 4_666 68.215(18)
Ca3 SI8 Ca3 . 4_666 136.43(3)
AL7 SI8 Ca3 1_655 4_656 68.215(18)
AL7 SI8 Ca3 1_545 4_656 68.215(17)
SI7 SI8 Ca3 1_655 4_656 68.215(18)
SI7 SI8 Ca3 1_545 4_656 68.215(17)
SI7 SI8 Ca3 . 4_656 137.92(5)
Ca3 SI8 Ca3 . 4_656 136.43(4)
Ca3 SI8 Ca3 4_666 4_656 80.00(7)
AL7 SI8 Ca3 1_655 1_655 68.215(18)
AL7 SI8 Ca3 1_545 1_655 68.215(17)
SI7 SI8 Ca3 1_655 1_655 68.215(18)
SI7 SI8 Ca3 1_545 1_655 68.215(17)
SI7 SI8 Ca3 . 1_655 137.92(5)
Ca3 SI8 Ca3 . 1_655 80.00(7)
Ca3 SI8 Ca3 4_666 1_655 136.43(4)
Ca3 SI8 Ca3 4_656 1_655 84.15(10)
AL7 SI8 Ca3 1_655 4_556 137.92(5)
AL7 SI8 Ca3 1_545 4_556 68.215(18)
SI7 SI8 Ca3 1_655 4_556 137.92(5)
SI7 SI8 Ca3 1_545 4_556 68.215(18)
SI7 SI8 Ca3 . 4_556 68.215(18)
Ca3 SI8 Ca3 . 4_556 84.15(10)
Ca3 SI8 Ca3 4_666 4_556 80.00(7)
Ca3 SI8 Ca3 4_656 4_556 80.00(7)
Ca3 SI8 Ca3 1_655 4_556 136.43(4)
AL7 SI8 Ca3 1_655 1_665 68.215(18)
AL7 SI8 Ca3 1_545 1_665 137.92(5)
SI7 SI8 Ca3 1_655 1_665 68.215(18)
SI7 SI8 Ca3 1_545 1_665 137.92(5)
SI7 SI8 Ca3 . 1_665 68.215(18)
Ca3 SI8 Ca3 . 1_665 80.00(7)
Ca3 SI8 Ca3 4_666 1_665 84.15(10)
Ca3 SI8 Ca3 4_656 1_665 136.43(4)
Ca3 SI8 Ca3 1_655 1_665 80.00(7)
Ca3 SI8 Ca3 4_556 1_665 136.43(3)
AL7 SI8 SI6 1_655 . 90
AL7 SI8 SI6 1_545 . 90
SI7 SI8 SI6 1_655 . 90
SI7 SI8 SI6 1_545 . 90
SI7 SI8 SI6 . . 90
Ca3 SI8 SI6 . . 47.92(5)
Ca3 SI8 SI6 4_666 . 132.08(5)
Ca3 SI8 SI6 4_656 . 132.08(5)
Ca3 SI8 SI6 1_655 . 47.92(5)
Ca3 SI8 SI6 4_556 . 132.08(5)
Ca3 SI8 SI6 1_665 . 47.92(5)

loop_
_geom_bond_atom_site_label_1
_geom_bond_atom_site_label_2
_geom_bond_site_symmetry_2
_geom_bond_distance
Ca1 SI3 . 3.175(4)
Ca1 AL3 1_545 3.175(4)
Ca1 SI3 1_545 3.175(4)
Ca1 AL3 1_445 3.175(4)
Ca1 SI3 1_445 3.175(4)
Ca1 AL2 1_445 3.238(2)
Ca1 AL1 1_445 3.238(2)
Ca1 SI2 1_445 3.238(2)
Ca1 SI1 1_445 3.238(2)
Ca1 AL2 1_455 3.238(2)
Ca1 AL1 1_545 3.238(2)
Ca1 SI2 1_455 3.238(2)
Ca1 SI1 1_545 3.238(2)
Ca1 SI2 . 3.238(2)
Ca1 SI1 . 3.238(2)
Ca1 SI4 . 3.363(5)
Ca1 AL4 1_455 3.363(5)
Ca1 SI4 1_455 3.363(5)
Ca1 AL4 1_445 3.363(5)
Ca1 SI4 1_445 3.363(5)
Ca1 Ca1 1_445 4.1772
Ca1 Ca1 1_665 4.1772
Ca1 Ca1 1_565 4.1772
Ca1 Ca1 1_455 4.1772
Ca1 Ca1 1_545 4.1772
Ca1 Ca1 1_655 4.1772
Ca1 Ca1 4 4.320(7)
Ca1 Ca2 . 4.402(5)
Ca2 AL4 1_445 3.170(4)
Ca2 SI4 1_445 3.170(4)
Ca2 AL4 1_455 3.170(4)
Ca2 SI4 1_455 3.170(4)
Ca2 SI4 . 3.170(4)
Ca2 SI5 . 3.180(4)
Ca2 AL5 1_545 3.180(4)
Ca2 SI5 1_545 3.180(4)
Ca2 AL5 1_445 3.180(4)
Ca2 SI5 1_445 3.180(4)
Ca2 AL3 1_445 3.359(5)
Ca2 SI3 1_445 3.359(5)
Ca2 AL3 1_545 3.359(5)
Ca2 SI3 1_545 3.359(5)
Ca2 SI3 . 3.359(5)
Ca2 SI6 . 3.417(5)
Ca2 AL6 1_455 3.417(5)
Ca2 SI6 1_455 3.417(5)
Ca2 AL6 1_445 3.417(5)
Ca2 SI6 1_445 3.417(5)
Ca2 Ca2 1_665 4.1772
Ca2 Ca2 1_445 4.1772
Ca2 Ca2 1_545 4.1772
Ca2 Ca2 1_455 4.1772
Ca2 Ca2 1_655 4.1772
Ca2 Ca2 1_565 4.1772
Ca2 Ca3 . 4.423(5)
Ca3 AL6 1_445 3.134(5)
Ca3 SI6 1_445 3.134(5)
Ca3 AL6 1_455 3.134(5)
Ca3 SI6 1_455 3.134(5)
Ca3 SI6 . 3.134(5)
Ca3 SI8 . 3.249(2)
Ca3 SI7 . 3.249(2)
Ca3 AL8 1_455 3.249(2)
Ca3 AL7 1_545 3.249(2)
Ca3 SI8 1_455 3.249(2)
Ca3 SI7 1_545 3.249(2)
Ca3 AL8 1_445 3.249(2)
Ca3 AL7 1_445 3.249(2)
Ca3 SI8 1_445 3.249(2)
Ca3 SI7 1_445 3.249(2)
Ca3 AL5 1_445 3.367(4)
Ca3 SI5 1_445 3.367(4)
Ca3 AL5 1_545 3.367(4)
Ca3 SI5 1_545 3.367(4)
Ca3 SI5 . 3.367(4)
Ca3 Ca3 1_665 4.1772
Ca3 Ca3 1_445 4.1772
Ca3 Ca3 1_545 4.1772
Ca3 Ca3 1_655 4.1772
Ca3 Ca3 1_565 4.1772
Ca3 Ca3 1_455 4.1772
Ca3 Ca3 4_556 4.355(7)
SI1 AL2 1_565 2.4117
SI1 AL2 1_455 2.4117
SI1 SI2 1_565 2.4117
SI1 SI2 1_455 2.4117
SI1 SI2 . 2.4117
SI1 Ca1 1_665 3.238(2)
SI1 Ca1 1_565 3.238(2)
SI1 Ca1 4 3.238(2)
SI1 Ca1 4_565 3.238(2)
SI1 Ca1 4_665 3.238(2)
SI1 SI3 . 4.224(5)
SI2 AL1 1_655 2.4117
SI2 AL1 1_545 2.4117
SI2 SI1 1_655 2.4117
SI2 SI1 1_545 2.4117
SI2 Ca1 1_665 3.238(2)
SI2 Ca1 1_655 3.238(2)
SI2 Ca1 4 3.238(2)
SI2 Ca1 4_655 3.238(2)
SI2 Ca1 4_665 3.238(2)
SI2 SI4 . 4.504(5)
SI3 AL4 1_565 2.4279(7)
SI3 SI4 1_565 2.4279(7)
SI3 AL4 1_455 2.4279(6)
SI3 SI4 1_455 2.4279(6)
SI3 SI4 . 2.4279(7)
SI3 Ca1 1_565 3.175(4)
SI3 Ca1 1_665 3.175(4)
SI3 Ca2 1_665 3.359(5)
SI3 Ca2 1_565 3.359(5)
SI3 SI5 . 4.411(5)
SI4 AL3 1_545 2.4279(6)
SI4 SI3 1_545 2.4279(6)
SI4 AL3 1_655 2.4279(7)
SI4 SI3 1_655 2.4279(7)
SI4 Ca2 1_665 3.170(4)
SI4 Ca2 1_655 3.170(4)
SI4 Ca1 1_655 3.363(5)
SI4 Ca1 1_665 3.363(5)
SI4 SI6 . 4.479(8)
SI5 AL6 1_565 2.4367(9)
SI5 SI6 1_565 2.4367(9)
SI5 AL6 1_455 2.4367(9)
SI5 SI6 1_455 2.4367(9)
SI5 SI6 . 2.4367(9)
SI5 Ca2 1_565 3.180(4)
SI5 Ca2 1_665 3.180(4)
SI5 Ca3 1_665 3.367(4)
SI5 Ca3 1_565 3.367(4)
SI5 SI7 . 4.527(4)
SI6 AL5 1_545 2.4367(9)
SI6 SI5 1_545 2.4367(9)
SI6 AL5 1_655 2.4367(9)
SI6 SI5 1_655 2.4367(9)
SI6 Ca3 1_665 3.134(5)
SI6 Ca3 1_655 3.134(5)
SI6 Ca2 1_655 3.417(5)
SI6 Ca2 1_665 3.417(5)
SI6 SI8 . 4.179(6)
SI7 AL8 1_565 2.4117
SI7 AL8 1_455 2.4117
SI7 SI8 1_565 2.4117
SI7 SI8 1_455 2.4117
SI7 SI8 . 2.4117
SI7 Ca3 4_666 3.249(2)
SI7 Ca3 4_566 3.249(2)
SI7 Ca3 1_565 3.249(2)
SI7 Ca3 4_556 3.249(2)
SI7 Ca3 1_665 3.249(2)
SI8 AL7 1_655 2.4117
SI8 AL7 1_545 2.4117
SI8 SI7 1_655 2.4117
SI8 SI7 1_545 2.4117
SI8 Ca3 4_666 3.249(2)
SI8 Ca3 4_656 3.249(2)
SI8 Ca3 1_655 3.249(2)
SI8 Ca3 4_556 3.249(2)
SI8 Ca3 1_665 3.249(2)
